data_1546497
loop_
_publ_author_name
'Zhu, Wei'
'Ding, Zheng-Dong'
'Wang, Xuan'
'Li, Tao'
'Shen, Rui'
'Li, Yunxing'
'Li, Zaijun'
'Ren, Xuehong'
'Gu, Zhi-Guo'

_publ_section_title
;
 A three-dimensional porphyrin-based porous organic polymer with excellent
 biomimetic catalytic performance
;
_journal_name_full 'Polym. Chem.'
_journal_paper_doi 10.1039/C7PY00876G
_journal_year 2017
_chemical_formula_moiety 'C57 H48 N4 O4'
_chemical_formula_sum 'C57 H48 N4 O4'
_chemical_formula_weight 852.99
_chemical_name_systematic
; 
 ? 
;
_space_group_IT_number 2
_symmetry_cell_setting triclinic
_symmetry_space_group_name_Hall '-P 1'
_symmetry_space_group_name_H-M 'P -1'
_atom_sites_solution_hydrogens geom
_atom_sites_solution_primary direct
_atom_sites_solution_secondary difmap
_audit_creation_method SHELXL-97
_audit_update_record
;
2017-05-24 deposited with the CCDC.
2017-07-05 downloaded from the CCDC.
;
_cell_angle_alpha 62.949(2)
_cell_angle_beta 71.882(2)
_cell_angle_gamma 67.422(2)
_cell_formula_units_Z 8
_cell_length_a 21.1700(16)
_cell_length_b 22.5739(14)
_cell_length_c 24.0674(16)
_cell_measurement_reflns_used 9236
_cell_measurement_temperature 173(2)
_cell_measurement_theta_max 22.74
_cell_measurement_theta_min 2.88
_cell_volume 9327.3(11)
_computing_structure_refinement 'SHELXL-97 (Sheldrick, 2008)'
_computing_structure_solution 'SHELXS-97 (Sheldrick, 2008)'
_diffrn_ambient_temperature 173(2)
_diffrn_measured_fraction_theta_full 0.980
_diffrn_measured_fraction_theta_max 0.980
_diffrn_measurement_device_type 'PHOTON100 CMOS detector'
_diffrn_measurement_method 'omega scan'
_diffrn_radiation_monochromator 'TRIUMPH curved crystal monochromator'
_diffrn_radiation_source 'fine-focus sealed tube'
_diffrn_radiation_type MoK\a
_diffrn_radiation_wavelength 0.71073
_diffrn_reflns_av_R_equivalents 0.0858
_diffrn_reflns_av_sigmaI/netI 0.1273
_diffrn_reflns_limit_h_max 21
_diffrn_reflns_limit_h_min -22
_diffrn_reflns_limit_k_max 23
_diffrn_reflns_limit_k_min -23
_diffrn_reflns_limit_l_max 25
_diffrn_reflns_limit_l_min -25
_diffrn_reflns_number 48685
_diffrn_reflns_theta_full 22.00
_diffrn_reflns_theta_max 22.00
_diffrn_reflns_theta_min 2.88
_exptl_absorpt_coefficient_mu 0.077
_exptl_absorpt_correction_T_max 0.7448
_exptl_absorpt_correction_T_min 0.5867
_exptl_absorpt_correction_type multi-scan
_exptl_absorpt_process_details 'SADABS (Bruker, 2012)'
_exptl_crystal_density_diffrn 1.215
_exptl_crystal_density_method 'not measured'
_exptl_crystal_description plate
_exptl_crystal_F_000 3600
_exptl_crystal_size_max 0.32
_exptl_crystal_size_mid 0.24
_exptl_crystal_size_min 0.09
_refine_diff_density_max 0.271
_refine_diff_density_min -0.277
_refine_diff_density_rms 0.057
_refine_ls_extinction_method none
_refine_ls_goodness_of_fit_ref 1.077
_refine_ls_hydrogen_treatment constr
_refine_ls_matrix_type full
_refine_ls_number_parameters 2876
_refine_ls_number_reflns 22418
_refine_ls_number_restraints 4235
_refine_ls_restrained_S_all 1.041
_refine_ls_R_factor_all 0.1963
_refine_ls_R_factor_gt 0.0809
_refine_ls_shift/su_max 0.000
_refine_ls_shift/su_mean 0.000
_refine_ls_structure_factor_coef Fsqd
_refine_ls_weighting_details 'calc w=1/[\s^2^(Fo^2^)+(0.0890P)^2^+4.9664P] where P=(Fo^2^+2Fc^2^)/3'
_refine_ls_weighting_scheme calc
_refine_ls_wR_factor_gt 0.1805
_refine_ls_wR_factor_ref 0.2394
_reflns_number_gt 10033
_reflns_number_total 22418
_reflns_threshold_expression >2sigma(I)
_cod_data_source_file c7py00876g2.cif
_cod_data_source_block 1
_cod_depositor_comments
;
The following automatic conversions were performed:

'_symmetry_cell_setting' value 'Triclinic' changed to 'triclinic'
according to
/home/data/users/saulius/crontab/automatic-downloads/rss-feeds/RSC/lib/dictionaries/cif_core.dic
dictionary named 'cif_core.dic' version 2.4.2 from 2011-04-26.

Automatic conversion script
Id: cif_fix_values 4973 2017-02-22 13:04:09Z antanas 
;
_cod_original_sg_symbol_Hall '-P 1   '
_cod_original_sg_symbol_H-M 'P-1   '
_cod_database_code 1546497

loop_
_symmetry_equiv_pos_as_xyz
'x, y, z'
'-x, -y, -z'

loop_
_atom_site_label
_atom_site_type_symbol
_atom_site_fract_x
_atom_site_fract_y
_atom_site_fract_z
_atom_site_U_iso_or_equiv
_atom_site_adp_type
_atom_site_occupancy
_atom_site_symmetry_multiplicity
_atom_site_calc_flag
_atom_site_refinement_flags
_atom_site_disorder_assembly
_atom_site_disorder_group
C1A C 0.8196(3) 0.3373(3) 0.2915(3) 0.0522(15) Uani 1 1 d . . .
C2A C 0.8169(3) 0.3413(3) 0.2272(3) 0.0557(16) Uani 1 1 d . . .
H2AA H 0.7949 0.3897 0.2005 0.067 Uiso 1 1 calc R . .
H2AB H 0.8644 0.3259 0.2052 0.067 Uiso 1 1 calc R . .
C3A C 0.7488(3) 0.3696(3) 0.3228(3) 0.0584(17) Uani 1 1 d . . .
H3AA H 0.7158 0.3444 0.3302 0.070 Uiso 1 1 calc R . .
H3AB H 0.7521 0.3669 0.3641 0.070 Uiso 1 1 calc R . .
C4A C 0.8699(3) 0.3770(3) 0.2800(3) 0.0566(16) Uani 1 1 d . . .
H4AA H 0.8569 0.4239 0.2468 0.068 Uiso 1 1 calc R . .
H4AB H 0.8679 0.3821 0.3193 0.068 Uiso 1 1 calc R . .
C5A C 0.8447(3) 0.2604(3) 0.3354(3) 0.0569(16) Uani 1 1 d . . .
H5AA H 0.8089 0.2368 0.3467 0.068 Uiso 1 1 calc R . .
H5AB H 0.8879 0.2362 0.3140 0.068 Uiso 1 1 calc R . .
C6A C 0.7777(3) 0.2856(3) 0.1863(3) 0.0480(15) Uani 1 1 d . . .
C7A C 0.8041(3) 0.3211(3) 0.1238(3) 0.0585(17) Uani 1 1 d . . .
H7AA H 0.8239 0.3568 0.1138 0.070 Uiso 1 1 calc R . .
C8A C 0.8014(3) 0.3042(3) 0.0768(3) 0.0588(17) Uani 1 1 d . . .
H8AA H 0.8199 0.3286 0.0344 0.071 Uiso 1 1 calc R . .
C9A C 0.7730(3) 0.2529(3) 0.0885(3) 0.0531(16) Uani 1 1 d . . .
C10A C 0.7462(3) 0.2183(3) 0.1515(3) 0.0587(17) Uani 1 1 d . . .
H10A H 0.7264 0.1827 0.1612 0.070 Uiso 1 1 calc R . .
C11A C 0.7477(3) 0.2341(3) 0.1993(3) 0.0575(16) Uani 1 1 d . . .
H11A H 0.7283 0.2102 0.2415 0.069 Uiso 1 1 calc R . .
C12A C 0.7734(3) 0.2351(3) 0.0375(3) 0.0608(17) Uani 1 1 d . . .
H12A H 0.7922 0.2603 -0.0044 0.073 Uiso 1 1 calc R . .
C13A C 0.7564(4) 0.1677(3) -0.0039(3) 0.0651(18) Uani 1 1 d . . .
C14A C 0.8106(4) 0.1733(3) -0.0552(4) 0.080(2) Uani 1 1 d . . .
H14A H 0.8439 0.1944 -0.0595 0.096 Uiso 1 1 calc R . .
C15A C 0.8159(5) 0.1482(4) -0.0995(3) 0.087(2) Uani 1 1 d . . .
H15A H 0.8524 0.1530 -0.1348 0.105 Uiso 1 1 calc R . .
C16A C 0.7685(5) 0.1161(4) -0.0931(4) 0.093(3) Uani 1 1 d . . .
H16A H 0.7729 0.0981 -0.1233 0.112 Uiso 1 1 calc R . .
C17A C 0.7155(5) 0.1107(3) -0.0432(4) 0.089(2) Uani 1 1 d . . .
H17A H 0.6826 0.0891 -0.0389 0.107 Uiso 1 1 calc R . .
C18A C 0.7089(4) 0.1362(3) 0.0014(4) 0.086(2) Uani 1 1 d . . .
H18A H 0.6716 0.1321 0.0359 0.103 Uiso 1 1 calc R . .
C19A C 0.6637(3) 0.4808(3) 0.3018(3) 0.0551(16) Uani 1 1 d . . .
C20A C 0.6258(3) 0.4598(3) 0.3630(3) 0.0614(17) Uani 1 1 d . . .
H20A H 0.6415 0.4142 0.3931 0.074 Uiso 1 1 calc R . .
C21A C 0.5656(3) 0.5056(3) 0.3791(3) 0.0601(17) Uani 1 1 d . . .
H21A H 0.5400 0.4913 0.4206 0.072 Uiso 1 1 calc R . .
C22A C 0.5415(3) 0.5724(3) 0.3357(3) 0.0524(16) Uani 1 1 d . . .
C23A C 0.5799(4) 0.5912(3) 0.2751(3) 0.0618(17) Uani 1 1 d . . .
H23A H 0.5640 0.6364 0.2446 0.074 Uiso 1 1 calc R . .
C24A C 0.6400(3) 0.5461(3) 0.2583(3) 0.0607(17) Uani 1 1 d . . .
H24A H 0.6652 0.5602 0.2165 0.073 Uiso 1 1 calc R . .
C25A C 0.4804(3) 0.6217(3) 0.3546(3) 0.0559(16) Uani 1 1 d . . .
H25A H 0.4618 0.6651 0.3231 0.067 Uiso 1 1 calc R . .
C26A C 0.3922(4) 0.6602(3) 0.4268(3) 0.0574(17) Uani 1 1 d . . .
C27A C 0.3373(4) 0.6920(4) 0.3968(3) 0.082(2) Uani 1 1 d . . .
H27A H 0.3374 0.6815 0.3628 0.098 Uiso 1 1 calc R . .
C28A C 0.2798(4) 0.7407(4) 0.4153(4) 0.098(3) Uani 1 1 d . . .
H28A H 0.2408 0.7633 0.3941 0.118 Uiso 1 1 calc R . .
C29A C 0.2810(5) 0.7548(4) 0.4645(4) 0.090(2) Uani 1 1 d . . .
H29A H 0.2425 0.7878 0.4774 0.108 Uiso 1 1 calc R . .
C30A C 0.3366(5) 0.7221(4) 0.4953(4) 0.084(2) Uani 1 1 d . . .
H30A H 0.3370 0.7328 0.5290 0.100 Uiso 1 1 calc R . .
C31A C 0.3920(4) 0.6738(3) 0.4776(3) 0.0684(19) Uani 1 1 d . . .
H31A H 0.4300 0.6497 0.4999 0.082 Uiso 1 1 calc R . .
C32A C 0.9902(4) 0.3701(3) 0.2381(3) 0.0545(16) Uani 1 1 d . . .
C33A C 0.9822(4) 0.4357(3) 0.2344(3) 0.0595(17) Uani 1 1 d . . .
H33A H 0.9387 0.4624 0.2492 0.071 Uiso 1 1 calc R . .
C34A C 1.0391(4) 0.4610(3) 0.2088(3) 0.0607(17) Uani 1 1 d . . .
H34A H 1.0347 0.5060 0.2054 0.073 Uiso 1 1 calc R . .
C35A C 1.1030(3) 0.4213(3) 0.1879(3) 0.0569(16) Uani 1 1 d . . .
C36A C 1.1099(4) 0.3561(3) 0.1943(3) 0.0678(19) Uani 1 1 d . . .
H36A H 1.1537 0.3286 0.1810 0.081 Uiso 1 1 calc R . .
C37A C 1.0546(4) 0.3302(3) 0.2194(3) 0.0655(18) Uani 1 1 d . . .
H37A H 1.0601 0.2844 0.2242 0.079 Uiso 1 1 calc R . .
C38A C 1.1641(4) 0.4490(4) 0.1590(3) 0.0660(18) Uani 1 1 d . . .
H38A H 1.2064 0.4211 0.1440 0.079 Uiso 1 1 calc R . .
C39A C 1.2226(4) 0.5314(3) 0.1214(3) 0.0651(18) Uani 1 1 d . . .
C40A C 1.2601(4) 0.5256(3) 0.0645(4) 0.084(2) Uani 1 1 d . . .
H40A H 1.2481 0.5025 0.0464 0.101 Uiso 1 1 calc R . .
C41A C 1.3151(4) 0.5540(4) 0.0347(4) 0.092(2) Uani 1 1 d . . .
H41A H 1.3406 0.5512 -0.0046 0.110 Uiso 1 1 calc R . .
C42A C 1.3329(4) 0.5859(4) 0.0611(4) 0.092(2) Uani 1 1 d . . .
H42A H 1.3716 0.6040 0.0406 0.111 Uiso 1 1 calc R . .
C43A C 1.2965(4) 0.5924(3) 0.1163(4) 0.080(2) Uani 1 1 d . . .
H43A H 1.3091 0.6151 0.1344 0.095 Uiso 1 1 calc R . .
C44A C 1.2412(4) 0.5656(3) 0.1455(3) 0.0718(19) Uani 1 1 d . . .
H44A H 1.2149 0.5710 0.1838 0.086 Uiso 1 1 calc R . .
C45A C 0.8778(4) 0.1971(4) 0.4376(3) 0.0675(18) Uani 1 1 d . . .
C46A C 0.8840(4) 0.1343(3) 0.4378(3) 0.077(2) Uani 1 1 d . . .
H46A H 0.8737 0.1319 0.4032 0.092 Uiso 1 1 calc R . .
C47A C 0.9055(4) 0.0743(3) 0.4890(4) 0.081(2) Uani 1 1 d . . .
H47A H 0.9093 0.0308 0.4894 0.098 Uiso 1 1 calc R . .
C48A C 0.9213(4) 0.0758(3) 0.5386(3) 0.079(2) Uani 1 1 d . . .
C49A C 0.9143(4) 0.1389(4) 0.5389(4) 0.099(3) Uani 1 1 d . . .
H49A H 0.9239 0.1408 0.5739 0.119 Uiso 1 1 calc R . .
C50A C 0.8933(4) 0.1992(4) 0.4884(4) 0.095(3) Uani 1 1 d . . .
H50A H 0.8895 0.2426 0.4883 0.114 Uiso 1 1 calc R . .
C51A C 0.9445(4) 0.0086(4) 0.5932(4) 0.089(2) Uani 1 1 d . . .
H51B H 0.9422 -0.0337 0.5956 0.107 Uiso 1 1 calc R . .
C52A C 0.9884(5) -0.0557(4) 0.6871(4) 0.086(2) Uani 1 1 d . . .
C53A C 0.9434(5) -0.0970(4) 0.7242(4) 0.107(3) Uani 1 1 d . . .
H53B H 0.8993 -0.0847 0.7136 0.128 Uiso 1 1 calc R . .
C54A C 0.9641(7) -0.1556(5) 0.7763(5) 0.119(3) Uani 1 1 d . . .
H54B H 0.9333 -0.1825 0.8036 0.143 Uiso 1 1 calc R . .
C55A C 1.0305(8) -0.1745(5) 0.7882(5) 0.122(4) Uani 1 1 d . . .
H55B H 1.0469 -0.2169 0.8216 0.146 Uiso 1 1 calc R . .
C56A C 1.0720(6) -0.1330(5) 0.7523(5) 0.131(4) Uani 1 1 d . . .
H56B H 1.1163 -0.1452 0.7627 0.157 Uiso 1 1 calc R . .
C57A C 1.0520(5) -0.0745(4) 0.7018(4) 0.107(3) Uani 1 1 d . . .
H57B H 1.0824 -0.0465 0.6767 0.129 Uiso 1 1 calc R . .
C1B C 0.0205(3) 0.8094(3) 0.3271(3) 0.0689(19) Uani 1 1 d D . .
C2B C 0.0625(4) 0.8618(3) 0.2962(3) 0.0710(19) Uani 1 1 d . E .
H2BA H 0.0512 0.8933 0.2534 0.085 Uiso 1 1 calc R . .
H2BB H 0.0498 0.8903 0.3216 0.085 Uiso 1 1 calc R . .
C3B C 0.0299(4) 0.7615(3) 0.3950(3) 0.073(2) Uani 1 1 d . E .
H3BA H 0.0226 0.7893 0.4198 0.088 Uiso 1 1 calc R . .
H3BB H -0.0049 0.7352 0.4146 0.088 Uiso 1 1 calc R . .
C6B C 0.1786(4) 0.8679(3) 0.2650(3) 0.0642(18) Uani 1 1 d . E .
C7B C 0.1574(4) 0.9397(3) 0.2430(3) 0.080(2) Uani 1 1 d . . .
H7BA H 0.1095 0.9645 0.2461 0.096 Uiso 1 1 calc R . .
C8B C 0.2076(4) 0.9746(3) 0.2164(3) 0.083(2) Uani 1 1 d . . .
H8BA H 0.1932 1.0239 0.2009 0.100 Uiso 1 1 calc R . .
C9B C 0.2774(4) 0.9407(3) 0.2116(3) 0.0630(17) Uani 1 1 d . . .
C10B C 0.2969(4) 0.8682(3) 0.2330(3) 0.0644(18) Uani 1 1 d . . .
H10B H 0.3447 0.8432 0.2294 0.077 Uiso 1 1 calc R . .
C11B C 0.2481(4) 0.8327(3) 0.2589(3) 0.0631(18) Uani 1 1 d . . .
H11B H 0.2624 0.7835 0.2729 0.076 Uiso 1 1 calc R . .
C12B C 0.3280(4) 0.9804(3) 0.1835(3) 0.0706(19) Uani 1 1 d . . .
H12B H 0.3112 1.0287 0.1749 0.085 Uiso 1 1 calc R . .
C13B C 0.4334(4) 1.0009(3) 0.1451(4) 0.077(2) Uani 1 1 d . . .
C14B C 0.4307(4) 1.0397(4) 0.1762(4) 0.099(3) Uani 1 1 d . . .
H14B H 0.3996 1.0374 0.2148 0.119 Uiso 1 1 calc R . .
C15B C 0.4736(6) 1.0825(5) 0.1511(7) 0.141(4) Uani 1 1 d . . .
H15B H 0.4729 1.1086 0.1732 0.169 Uiso 1 1 calc R . .
C16B C 0.5175(7) 1.0872(6) 0.0940(7) 0.149(6) Uani 1 1 d . . .
H16B H 0.5442 1.1192 0.0753 0.179 Uiso 1 1 calc R . .
C17B C 0.5221(6) 1.0467(6) 0.0652(6) 0.146(4) Uani 1 1 d . . .
H17B H 0.5545 1.0478 0.0274 0.175 Uiso 1 1 calc R . .
C18B C 0.4805(5) 1.0036(4) 0.0900(4) 0.110(3) Uani 1 1 d . . .
H18B H 0.4840 0.9753 0.0689 0.133 Uiso 1 1 calc R . .
C19B C 0.1117(4) 0.6620(4) 0.4512(4) 0.0633(18) Uani 1 1 d . E .
C20B C 0.0641(4) 0.6485(3) 0.5069(4) 0.073(2) Uani 1 1 d . . .
H20B H 0.0178 0.6779 0.5082 0.087 Uiso 1 1 calc R . .
C21B C 0.0846(3) 0.5923(4) 0.5601(4) 0.0710(19) Uani 1 1 d . . .
H21B H 0.0518 0.5837 0.5980 0.085 Uiso 1 1 calc R . .
C22B C 0.1496(4) 0.5488(4) 0.5606(4) 0.072(2) Uani 1 1 d . . .
C23B C 0.1973(4) 0.5633(4) 0.5040(4) 0.086(2) Uani 1 1 d . . .
H23B H 0.2435 0.5336 0.5026 0.104 Uiso 1 1 calc R . .
C24B C 0.1778(4) 0.6194(4) 0.4513(4) 0.083(2) Uani 1 1 d . . .
H24B H 0.2111 0.6291 0.4137 0.100 Uiso 1 1 calc R . .
C25B C 0.1714(4) 0.4894(4) 0.6141(4) 0.081(2) Uani 1 1 d . . .
H25B H 0.2182 0.4615 0.6102 0.097 Uiso 1 1 calc R . .
C26B C 0.1578(4) 0.4120(4) 0.7198(4) 0.078(2) Uani 1 1 d . . .
C27B C 0.2226(4) 0.3968(4) 0.7317(4) 0.095(2) Uani 1 1 d . . .
H27B H 0.2512 0.4262 0.7045 0.114 Uiso 1 1 calc R . .
C28B C 0.2462(5) 0.3395(6) 0.7824(5) 0.120(3) Uani 1 1 d . . .
H28B H 0.2918 0.3291 0.7892 0.145 Uiso 1 1 calc R . .
C29B C 0.2056(6) 0.2959(5) 0.8247(5) 0.112(3) Uani 1 1 d . . .
H29B H 0.2221 0.2571 0.8607 0.134 Uiso 1 1 calc R . .
C30B C 0.1401(5) 0.3113(4) 0.8122(4) 0.108(3) Uani 1 1 d . . .
H30B H 0.1118 0.2815 0.8388 0.130 Uiso 1 1 calc R . .
C31B C 0.1161(4) 0.3697(4) 0.7613(4) 0.094(2) Uani 1 1 d . . .
H31B H 0.0703 0.3811 0.7546 0.112 Uiso 1 1 calc R . .
C1C C 0.6632(3) 0.6375(3) 0.7165(3) 0.0520(15) Uani 1 1 d . . .
C2C C 0.6270(3) 0.5811(3) 0.7434(3) 0.0599(17) Uani 1 1 d . . .
H2CA H 0.6399 0.5570 0.7141 0.072 Uiso 1 1 calc R . .
H2CB H 0.6407 0.5464 0.7847 0.072 Uiso 1 1 calc R . .
C3C C 0.7425(3) 0.6053(3) 0.7051(3) 0.0564(16) Uani 1 1 d . . .
H3CA H 0.7663 0.6417 0.6882 0.068 Uiso 1 1 calc R . .
H3CB H 0.7583 0.5701 0.7454 0.068 Uiso 1 1 calc R . .
C4C C 0.6466(3) 0.6660(3) 0.7675(3) 0.0649(18) Uani 1 1 d . C .
H4CA H 0.5969 0.6921 0.7727 0.078 Uiso 1 1 calc R . .
H4CB H 0.6561 0.6272 0.8084 0.078 Uiso 1 1 calc R . .
C5C C 0.6364(3) 0.6921(3) 0.6544(3) 0.0605(17) Uani 1 1 d . B .
H5CA H 0.6475 0.6701 0.6238 0.073 Uiso 1 1 calc R . .
H5CB H 0.5854 0.7115 0.6630 0.073 Uiso 1 1 calc R . .
C6C C 0.5090(3) 0.5749(3) 0.7834(3) 0.0516(15) Uani 1 1 d . . .
C7C C 0.5285(3) 0.5049(3) 0.8167(3) 0.0611(17) Uani 1 1 d . . .
H7CA H 0.5762 0.4799 0.8172 0.073 Uiso 1 1 calc R . .
C8C C 0.4786(4) 0.4709(3) 0.8495(3) 0.0650(18) Uani 1 1 d . . .
H8CA H 0.4922 0.4222 0.8728 0.078 Uiso 1 1 calc R . .
C9C C 0.4090(4) 0.5059(3) 0.8492(3) 0.0542(16) Uani 1 1 d . . .
C10C C 0.3900(3) 0.5771(3) 0.8144(3) 0.0573(16) Uani 1 1 d . . .
H10C H 0.3424 0.6021 0.8126 0.069 Uiso 1 1 calc R . .
C11C C 0.4402(3) 0.6112(3) 0.7825(3) 0.0583(17) Uani 1 1 d . . .
H11C H 0.4272 0.6600 0.7599 0.070 Uiso 1 1 calc R . .
C12C C 0.3565(4) 0.4685(3) 0.8829(3) 0.0619(18) Uani 1 1 d . . .
H12C H 0.3718 0.4209 0.9093 0.074 Uiso 1 1 calc R . .
C13C C 0.2502(4) 0.4477(3) 0.9148(3) 0.0690(19) Uani 1 1 d . . .
C14C C 0.2510(4) 0.4055(4) 0.9779(3) 0.083(2) Uani 1 1 d . . .
H14C H 0.2814 0.4046 1.0003 0.099 Uiso 1 1 calc R . .
C15C C 0.2060(5) 0.3644(4) 1.0080(5) 0.113(3) Uani 1 1 d . . .
H15C H 0.2052 0.3355 1.0516 0.135 Uiso 1 1 calc R . .
C16C C 0.1632(6) 0.3649(5) 0.9755(6) 0.120(3) Uani 1 1 d . . .
H16C H 0.1336 0.3356 0.9966 0.145 Uiso 1 1 calc R . .
C17C C 0.1621(5) 0.4077(5) 0.9119(5) 0.107(3) Uani 1 1 d . . .
H17C H 0.1313 0.4089 0.8896 0.129 Uiso 1 1 calc R . .
C18C C 0.2071(4) 0.4486(4) 0.8819(4) 0.081(2) Uani 1 1 d . . .
H18C H 0.2080 0.4775 0.8382 0.097 Uiso 1 1 calc R . .
C19C C 0.8266(3) 0.5379(3) 0.6486(3) 0.0564(16) Uani 1 1 d . . .
C20C C 0.8793(3) 0.5346(3) 0.6718(3) 0.0590(17) Uani 1 1 d . . .
H20C H 0.8704 0.5585 0.6985 0.071 Uiso 1 1 calc R . .
C21C C 0.9456(4) 0.4964(3) 0.6561(3) 0.0625(17) Uani 1 1 d . . .
H21C H 0.9824 0.4937 0.6726 0.075 Uiso 1 1 calc R . .
C22C C 0.9595(3) 0.4622(3) 0.6172(3) 0.0548(16) Uani 1 1 d . . .
C23C C 0.9061(4) 0.4677(3) 0.5933(3) 0.0712(19) Uani 1 1 d . . .
H23C H 0.9154 0.4448 0.5656 0.085 Uiso 1 1 calc R . .
C24C C 0.8396(4) 0.5051(3) 0.6078(3) 0.0721(19) Uani 1 1 d . . .
H24C H 0.8032 0.5086 0.5904 0.087 Uiso 1 1 calc R . .
C25C C 1.0299(4) 0.4171(3) 0.6049(3) 0.0689(19) Uani 1 1 d . . .
H25C H 1.0669 0.4167 0.6195 0.083 Uiso 1 1 calc R . .
C26C C 1.1091(4) 0.3314(3) 0.5701(4) 0.0652(18) Uani 1 1 d . . .
C27C C 1.1437(4) 0.2884(4) 0.6201(4) 0.077(2) Uani 1 1 d . . .
H27C H 1.1273 0.2940 0.6594 0.092 Uiso 1 1 calc R . .
C28C C 1.2037(4) 0.2359(4) 0.6123(4) 0.087(2) Uani 1 1 d . . .
H28C H 1.2277 0.2048 0.6469 0.104 Uiso 1 1 calc R . .
C29C C 1.2284(4) 0.2288(4) 0.5545(4) 0.081(2) Uani 1 1 d . . .
H29C H 1.2687 0.1925 0.5493 0.097 Uiso 1 1 calc R . .
C30C C 1.1946(4) 0.2738(4) 0.5062(4) 0.091(2) Uani 1 1 d . . .
H30C H 1.2129 0.2707 0.4659 0.109 Uiso 1 1 calc R . .
C31C C 1.1345(4) 0.3243(4) 0.5129(3) 0.082(2) Uani 1 1 d . . .
H31C H 1.1103 0.3543 0.4781 0.098 Uiso 1 1 calc R . .
C32C C 0.6857(3) 0.7354(3) 0.7930(3) 0.0592(17) Uani 1 1 d . C .
C33C C 0.6472(4) 0.7177(3) 0.8528(3) 0.076(2) Uani 1 1 d . . .
H33C H 0.6191 0.6878 0.8663 0.091 Uiso 1 1 calc R . .
C34C C 0.6506(4) 0.7446(4) 0.8927(3) 0.085(2) Uani 1 1 d . C .
H34C H 0.6238 0.7332 0.9339 0.102 Uiso 1 1 calc R . .
C35C C 0.6908(4) 0.7869(3) 0.8750(3) 0.0686(19) Uani 1 1 d D . .
C36C C 0.7289(4) 0.8048(3) 0.8134(3) 0.075(2) Uani 1 1 d . C .
H36C H 0.7568 0.8349 0.7999 0.090 Uiso 1 1 calc R . .
C37C C 0.7262(4) 0.7794(3) 0.7730(3) 0.073(2) Uani 1 1 d . . .
H37C H 0.7518 0.7918 0.7314 0.088 Uiso 1 1 calc R C .
C45C C 0.6439(3) 0.8026(3) 0.5800(3) 0.0569(16) Uani 1 1 d . B .
C46C C 0.6003(3) 0.8086(3) 0.5448(3) 0.0675(18) Uani 1 1 d . . .
H46C H 0.5831 0.7709 0.5556 0.081 Uiso 1 1 calc R . .
C47C C 0.5811(4) 0.8690(3) 0.4940(3) 0.075(2) Uani 1 1 d . B .
H47C H 0.5509 0.8730 0.4697 0.089 Uiso 1 1 calc R . .
C48C C 0.6060(4) 0.9241(3) 0.4781(3) 0.072(2) Uani 1 1 d D . .
C49C C 0.6475(5) 0.9167(4) 0.5151(4) 0.097(3) Uani 1 1 d . B .
H49C H 0.6636 0.9548 0.5053 0.116 Uiso 1 1 calc R . .
C50C C 0.6674(4) 0.8579(4) 0.5651(3) 0.086(2) Uani 1 1 d . . .
H50C H 0.6970 0.8548 0.5896 0.104 Uiso 1 1 calc R B .
C1D C 0.5850(4) 0.8095(3) 0.2853(3) 0.0698(19) Uani 1 1 d . . .
C2D C 0.5917(4) 0.7350(3) 0.3329(3) 0.0700(19) Uani 1 1 d . . .
H2DA H 0.5452 0.7278 0.3524 0.084 Uiso 1 1 calc R . .
H2DB H 0.6183 0.7020 0.3115 0.084 Uiso 1 1 calc R . .
C3D C 0.5504(4) 0.8235(3) 0.2319(3) 0.075(2) Uani 1 1 d . . .
H3DA H 0.5064 0.8107 0.2497 0.090 Uiso 1 1 calc R . .
H3DB H 0.5396 0.8735 0.2045 0.090 Uiso 1 1 calc R . .
C4D C 0.5406(4) 0.8603(3) 0.3179(3) 0.081(2) Uani 1 1 d . A .
H4DA H 0.5621 0.8526 0.3527 0.097 Uiso 1 1 calc R . .
H4DB H 0.5356 0.9089 0.2873 0.097 Uiso 1 1 calc R . .
C5D C 0.6568(4) 0.8205(3) 0.2610(3) 0.077(2) Uani 1 1 d . D .
H5DA H 0.6785 0.8094 0.2968 0.092 Uiso 1 1 calc R . .
H5DB H 0.6868 0.7898 0.2381 0.092 Uiso 1 1 calc R . .
C6D C 0.6311(3) 0.6629(3) 0.4331(3) 0.0569(16) Uani 1 1 d . . .
C7D C 0.6026(3) 0.6123(3) 0.4437(3) 0.0564(16) Uani 1 1 d . . .
H7DA H 0.5803 0.6164 0.4129 0.068 Uiso 1 1 calc R . .
C8D C 0.6074(3) 0.5555(3) 0.5004(3) 0.0523(16) Uani 1 1 d . . .
H8DA H 0.5882 0.5202 0.5081 0.063 Uiso 1 1 calc R . .
C9D C 0.6388(3) 0.5484(3) 0.5456(3) 0.0438(14) Uani 1 1 d . . .
C10D C 0.6690(3) 0.5994(3) 0.5326(3) 0.0568(16) Uani 1 1 d . . .
H10D H 0.6930 0.5945 0.5626 0.068 Uiso 1 1 calc R . .
C11D C 0.6642(3) 0.6563(3) 0.4772(3) 0.0617(18) Uani 1 1 d . . .
H11D H 0.6838 0.6914 0.4692 0.074 Uiso 1 1 calc R . .
C12D C 0.6431(3) 0.4876(3) 0.6044(3) 0.0533(16) Uani 1 1 d . . .
H12D H 0.6195 0.4557 0.6118 0.064 Uiso 1 1 calc R . .
C13D C 0.6757(4) 0.4140(3) 0.7028(3) 0.0534(16) Uani 1 1 d . . .
C14D C 0.6153(4) 0.3950(3) 0.7346(3) 0.0668(18) Uani 1 1 d . . .
H14D H 0.5729 0.4219 0.7188 0.080 Uiso 1 1 calc R . .
C15D C 0.6176(5) 0.3362(4) 0.7897(3) 0.079(2) Uani 1 1 d . . .
H15D H 0.5766 0.3226 0.8121 0.095 Uiso 1 1 calc R . .
C16D C 0.6785(5) 0.2980(3) 0.8119(3) 0.081(2) Uani 1 1 d . . .
H16D H 0.6798 0.2575 0.8497 0.097 Uiso 1 1 calc R . .
C17D C 0.7383(4) 0.3172(4) 0.7803(4) 0.086(2) Uani 1 1 d . . .
H17D H 0.7807 0.2903 0.7960 0.103 Uiso 1 1 calc R . .
C18D C 0.7360(4) 0.3759(3) 0.7254(3) 0.073(2) Uani 1 1 d . . .
H18D H 0.7771 0.3896 0.7033 0.088 Uiso 1 1 calc R . .
C19D C 0.5668(4) 0.7789(3) 0.1552(3) 0.0634(18) Uani 1 1 d . . .
C20D C 0.4988(4) 0.8093(3) 0.1465(3) 0.0604(17) Uani 1 1 d . . .
H20D H 0.4681 0.8395 0.1672 0.072 Uiso 1 1 calc R . .
C21D C 0.4757(4) 0.7957(3) 0.1075(3) 0.0650(18) Uani 1 1 d . . .
H21D H 0.4287 0.8171 0.1015 0.078 Uiso 1 1 calc R . .
C22D C 0.5185(4) 0.7520(3) 0.0768(3) 0.0612(17) Uani 1 1 d . . .
C23D C 0.5878(4) 0.7252(3) 0.0835(3) 0.0682(19) Uani 1 1 d . . .
H23D H 0.6190 0.6973 0.0608 0.082 Uiso 1 1 calc R . .
C24D C 0.6125(4) 0.7378(3) 0.1216(3) 0.074(2) Uani 1 1 d . . .
H24D H 0.6602 0.7189 0.1254 0.088 Uiso 1 1 calc R . .
C25D C 0.4906(4) 0.7341(3) 0.0400(3) 0.0671(19) Uani 1 1 d . . .
H25D H 0.4434 0.7556 0.0346 0.081 Uiso 1 1 calc R . .
C26D C 0.5004(4) 0.6720(4) -0.0193(3) 0.071(2) Uani 1 1 d . . .
C27D C 0.4438(4) 0.7131(4) -0.0473(3) 0.085(2) Uani 1 1 d . . .
H27D H 0.4200 0.7571 -0.0445 0.102 Uiso 1 1 calc R . .
C28D C 0.4207(5) 0.6904(6) -0.0803(4) 0.104(3) Uani 1 1 d . . .
H28D H 0.3805 0.7187 -0.0994 0.125 Uiso 1 1 calc R . .
C29D C 0.4556(6) 0.6271(6) -0.0853(4) 0.101(3) Uani 1 1 d . . .
H29D H 0.4390 0.6115 -0.1071 0.122 Uiso 1 1 calc R . .
C30D C 0.5133(5) 0.5874(5) -0.0594(4) 0.095(3) Uani 1 1 d . . .
H30D H 0.5385 0.5446 -0.0644 0.114 Uiso 1 1 calc R . .
C31D C 0.5359(4) 0.6089(4) -0.0253(3) 0.086(2) Uani 1 1 d . . .
H31D H 0.5759 0.5802 -0.0060 0.103 Uiso 1 1 calc R . .
C32D C 0.4190(5) 0.8978(4) 0.3511(3) 0.073(2) Uani 1 1 d . A .
C33D C 0.4214(4) 0.9571(4) 0.3546(3) 0.084(2) Uani 1 1 d . . .
H33D H 0.4647 0.9631 0.3512 0.101 Uiso 1 1 calc R . .
C34D C 0.3602(5) 1.0065(4) 0.3632(3) 0.082(2) Uani 1 1 d . A .
H34D H 0.3614 1.0477 0.3641 0.099 Uiso 1 1 calc R . .
C35D C 0.2962(4) 0.9968(4) 0.3706(3) 0.086(2) Uani 1 1 d D . .
C36D C 0.2958(5) 0.9372(5) 0.3677(4) 0.104(3) Uani 1 1 d . A .
H36D H 0.2528 0.9300 0.3724 0.125 Uiso 1 1 calc R . .
C37D C 0.3561(5) 0.8889(4) 0.3581(4) 0.094(2) Uani 1 1 d . . .
H37D H 0.3545 0.8483 0.3563 0.112 Uiso 1 1 calc R A .
C45D C 0.7042(5) 0.9152(4) 0.2023(3) 0.078(2) Uani 1 1 d . D .
C46D C 0.7711(5) 0.8756(3) 0.2109(3) 0.079(2) Uani 1 1 d . . .
H46D H 0.7816 0.8265 0.2309 0.095 Uiso 1 1 calc R . .
C47D C 0.8220(4) 0.9066(4) 0.1906(3) 0.086(2) Uani 1 1 d . D .
H47D H 0.8681 0.8791 0.1971 0.104 Uiso 1 1 calc R . .
C48D C 0.8077(5) 0.9782(4) 0.1605(4) 0.092(2) Uani 1 1 d D . .
C49D C 0.7430(6) 1.0161(4) 0.1520(5) 0.126(4) Uani 1 1 d . D .
H49D H 0.7331 1.0651 0.1313 0.152 Uiso 1 1 calc R . .
C50D C 0.6898(5) 0.9864(4) 0.1723(5) 0.136(4) Uani 1 1 d . . .
H50D H 0.6439 1.0145 0.1658 0.163 Uiso 1 1 calc R D .
N1A N 0.7496(3) 0.1872(3) 0.0467(2) 0.0644(14) Uani 1 1 d . . .
N2A N 0.4511(3) 0.6085(2) 0.4116(3) 0.0575(13) Uani 1 1 d . . .
N3A N 1.1620(3) 0.5073(3) 0.1536(2) 0.0664(15) Uani 1 1 d . . .
N4A N 0.9664(4) 0.0097(3) 0.6345(3) 0.095(2) Uani 1 1 d . . .
N1B N 0.3914(3) 0.9549(3) 0.1702(3) 0.0735(16) Uani 1 1 d . . .
N2B N 0.1314(3) 0.4705(3) 0.6682(4) 0.0774(17) Uani 1 1 d . . .
N1C N 0.2943(3) 0.4935(2) 0.8798(2) 0.0633(14) Uani 1 1 d . . .
N2C N 1.0412(3) 0.3800(3) 0.5760(3) 0.0727(16) Uani 1 1 d . . .
N1D N 0.6759(3) 0.4744(2) 0.6463(2) 0.0528(13) Uani 1 1 d . . .
N2D N 0.5288(3) 0.6896(3) 0.0148(2) 0.0678(15) Uani 1 1 d . . .
O1A O 0.7770(2) 0.29687(18) 0.23751(17) 0.0545(10) Uani 1 1 d . . .
O2A O 0.7252(2) 0.44063(19) 0.28165(18) 0.0643(11) Uani 1 1 d . . .
O3A O 0.9382(2) 0.33944(18) 0.26063(19) 0.0625(11) Uani 1 1 d . . .
O4A O 0.8568(2) 0.2599(2) 0.3906(2) 0.0704(12) Uani 1 1 d . . .
O1B O 0.1338(3) 0.8276(2) 0.2918(2) 0.0772(13) Uani 1 1 d . . .
O2B O 0.0974(3) 0.7148(2) 0.3961(2) 0.0798(14) Uani 1 1 d . . .
O1C O 0.5546(2) 0.61433(18) 0.75098(19) 0.0626(11) Uani 1 1 d . . .
O2C O 0.7585(2) 0.5740(2) 0.66098(19) 0.0645(11) Uani 1 1 d . . .
O3C O 0.6880(2) 0.7106(2) 0.75007(19) 0.0710(12) Uani 1 1 d . . .
O4C O 0.6684(2) 0.7454(2) 0.6291(2) 0.0688(12) Uani 1 1 d . . .
O1D O 0.6269(2) 0.7239(2) 0.37996(19) 0.0749(13) Uani 1 1 d . . .
O2D O 0.5955(2) 0.7840(2) 0.1958(2) 0.0774(13) Uani 1 1 d . . .
O3D O 0.4747(3) 0.8467(2) 0.3421(2) 0.0847(14) Uani 1 1 d . . .
O4D O 0.6486(3) 0.8912(2) 0.2197(2) 0.0978(16) Uani 1 1 d . . .
C38D C 0.2340(12) 1.0558(12) 0.374(2) 0.091(7) Uani 0.465(10) 1 d PDU A 1
H38B H 0.1926 1.0516 0.3709 0.109 Uiso 0.465(10) 1 calc PR A 1
N3D N 0.2263(10) 1.1089(13) 0.3813(17) 0.084(5) Uani 0.465(10) 1 d PDU A 1
C39D C 0.1621(9) 1.1602(9) 0.3829(9) 0.094(5) Uani 0.465(10) 1 d PDU A 1
C40D C 0.0995(9) 1.1517(10) 0.3887(11) 0.119(6) Uani 0.465(10) 1 d PDU A 1
H40B H 0.0969 1.1087 0.3931 0.143 Uiso 0.465(10) 1 calc PR A 1
C41D C 0.0403(10) 1.2060(11) 0.3883(12) 0.125(6) Uani 0.465(10) 1 d PDU A 1
H41B H -0.0026 1.1996 0.3914 0.150 Uiso 0.465(10) 1 calc PR A 1
C42D C 0.0403(10) 1.2685(11) 0.3835(13) 0.129(7) Uani 0.465(10) 1 d PDU A 1
H42B H -0.0018 1.3049 0.3826 0.154 Uiso 0.465(10) 1 calc PR A 1
C43D C 0.1007(9) 1.2782(9) 0.3802(9) 0.103(5) Uani 0.465(10) 1 d PDU A 1
H43B H 0.1020 1.3201 0.3797 0.124 Uiso 0.465(10) 1 calc PR A 1
C44D C 0.1599(8) 1.2251(9) 0.3777(10) 0.104(5) Uani 0.465(10) 1 d PDU A 1
H44B H 0.2028 1.2331 0.3720 0.125 Uiso 0.465(10) 1 calc PR A 1
C38W C 0.2286(10) 1.0437(11) 0.3835(18) 0.093(6) Uani 0.535(10) 1 d PDU A 2
H38C H 0.1867 1.0323 0.3929 0.112 Uiso 0.535(10) 1 calc PR A 2
N3W N 0.2291(9) 1.0993(12) 0.3815(15) 0.093(5) Uani 0.535(10) 1 d PDU A 2
C39W C 0.1642(7) 1.1502(8) 0.3874(8) 0.087(4) Uani 0.535(10) 1 d PDU A 2
C40W C 0.1129(8) 1.1631(8) 0.3561(7) 0.087(4) Uani 0.535(10) 1 d PDU A 2
H40C H 0.1198 1.1368 0.3321 0.104 Uiso 0.535(10) 1 calc PR A 2
C41W C 0.0519(9) 1.2142(9) 0.3596(8) 0.101(5) Uani 0.535(10) 1 d PDU A 2
H41C H 0.0175 1.2258 0.3359 0.121 Uiso 0.535(10) 1 calc PR A 2
C42W C 0.0419(9) 1.2479(9) 0.3979(10) 0.102(5) Uani 0.535(10) 1 d PDU A 2
H42C H -0.0021 1.2797 0.4042 0.122 Uiso 0.535(10) 1 calc PR A 2
C43W C 0.0928(8) 1.2373(9) 0.4274(9) 0.107(4) Uani 0.535(10) 1 d PDU A 2
H43C H 0.0860 1.2656 0.4494 0.128 Uiso 0.535(10) 1 calc PR A 2
C44W C 0.1542(8) 1.1858(8) 0.4255(8) 0.104(4) Uani 0.535(10) 1 d PDU A 2
H44C H 0.1885 1.1750 0.4491 0.125 Uiso 0.535(10) 1 calc PR A 2
C51C C 0.5949(18) 0.9869(10) 0.4217(11) 0.078(6) Uani 0.506(8) 1 d PDU B 3
H51C H 0.6207 1.0178 0.4117 0.094 Uiso 0.506(8) 1 calc PR B 3
N4C N 0.5552(11) 1.0039(7) 0.3853(9) 0.092(5) Uani 0.506(8) 1 d PDU B 3
C52C C 0.5524(7) 1.0712(7) 0.3337(7) 0.091(4) Uani 0.506(8) 1 d PDU B 3
C53C C 0.5340(7) 1.1296(6) 0.3452(6) 0.093(5) Uani 0.506(8) 1 d PDU B 3
H53C H 0.5234 1.1268 0.3876 0.111 Uiso 0.506(8) 1 calc PR B 3
C54C C 0.5307(8) 1.1923(6) 0.2963(7) 0.097(5) Uani 0.506(8) 1 d PDU B 3
H54C H 0.5155 1.2333 0.3047 0.117 Uiso 0.506(8) 1 calc PR B 3
C55C C 0.5486(10) 1.1965(7) 0.2369(7) 0.105(5) Uani 0.506(8) 1 d PDU B 3
H55C H 0.5496 1.2400 0.2033 0.125 Uiso 0.506(8) 1 calc PR B 3
C56C C 0.5655(13) 1.1386(9) 0.2237(9) 0.130(6) Uani 0.506(8) 1 d PDU B 3
H56C H 0.5744 1.1430 0.1810 0.156 Uiso 0.506(8) 1 calc PR B 3
C57C C 0.5699(11) 1.0735(9) 0.2724(7) 0.111(5) Uani 0.506(8) 1 d PDU B 3
H57C H 0.5841 1.0326 0.2640 0.133 Uiso 0.506(8) 1 calc PR B 3
C51X C 0.584(2) 0.9894(12) 0.4251(11) 0.094(8) Uani 0.494(8) 1 d PDU B 4
H51D H 0.5822 1.0317 0.4259 0.113 Uiso 0.494(8) 1 calc PR B 4
N4X N 0.5684(11) 0.9906(7) 0.3797(9) 0.092(5) Uani 0.494(8) 1 d PDU B 4
C52X C 0.5504(8) 1.0558(7) 0.3281(7) 0.115(6) Uani 0.494(8) 1 d PDU B 4
C53X C 0.4856(7) 1.1016(6) 0.3308(6) 0.094(5) Uani 0.494(8) 1 d PDU B 4
H53D H 0.4531 1.0922 0.3689 0.113 Uiso 0.494(8) 1 calc PR B 4
C54X C 0.4670(7) 1.1609(6) 0.2791(6) 0.097(5) Uani 0.494(8) 1 d PDU B 4
H54D H 0.4202 1.1892 0.2804 0.116 Uiso 0.494(8) 1 calc PR B 4
C55X C 0.5133(8) 1.1797(8) 0.2270(7) 0.104(5) Uani 0.494(8) 1 d PDU B 4
H55D H 0.5003 1.2221 0.1923 0.125 Uiso 0.494(8) 1 calc PR B 4
C56X C 0.5805(10) 1.1363(10) 0.2247(10) 0.142(7) Uani 0.494(8) 1 d PDU B 4
H56D H 0.6147 1.1503 0.1890 0.170 Uiso 0.494(8) 1 calc PR B 4
C57X C 0.5985(9) 1.0727(10) 0.2738(9) 0.142(7) Uani 0.494(8) 1 d PDU B 4
H57D H 0.6433 1.0410 0.2701 0.170 Uiso 0.494(8) 1 calc PR B 4
C38C C 0.699(2) 0.813(2) 0.9177(12) 0.095(7) Uani 0.532(9) 1 d PDU C 5
H38D H 0.6671 0.8089 0.9561 0.114 Uiso 0.532(9) 1 calc PR C 5
N3C N 0.7448(11) 0.8407(12) 0.9075(9) 0.094(5) Uani 0.532(9) 1 d PDU C 5
C39C C 0.7517(9) 0.8518(8) 0.9593(7) 0.119(6) Uani 0.532(9) 1 d PDU C 5
C40C C 0.6953(10) 0.8866(10) 0.9911(8) 0.123(6) Uani 0.532(9) 1 d PDU C 5
H40D H 0.6511 0.9036 0.9788 0.148 Uiso 0.532(9) 1 calc PR C 5
C41C C 0.7024(11) 0.8971(12) 1.0416(10) 0.134(6) Uani 0.532(9) 1 d PDU C 5
H41D H 0.6633 0.9189 1.0653 0.160 Uiso 0.532(9) 1 calc PR C 5
C42C C 0.7672(11) 0.8751(11) 1.0556(8) 0.135(5) Uani 0.532(9) 1 d PDU C 5
H42D H 0.7742 0.8870 1.0859 0.161 Uiso 0.532(9) 1 calc PR C 5
C43C C 0.8217(10) 0.8368(10) 1.0273(8) 0.145(6) Uani 0.532(9) 1 d PDU C 5
H43D H 0.8651 0.8176 1.0415 0.174 Uiso 0.532(9) 1 calc PR C 5
C44C C 0.8154(9) 0.8251(9) 0.9784(7) 0.126(5) Uani 0.532(9) 1 d PDU C 5
H44D H 0.8543 0.7991 0.9580 0.151 Uiso 0.532(9) 1 calc PR C 5
C38X C 0.689(3) 0.808(2) 0.9257(13) 0.087(6) Uani 0.468(9) 1 d PDU C 6
H38E H 0.6630 0.7910 0.9664 0.104 Uiso 0.468(9) 1 calc PR C 6
N3X N 0.7230(12) 0.8473(14) 0.9146(10) 0.094(6) Uani 0.468(9) 1 d PDU C 6
C39X C 0.7173(9) 0.8718(8) 0.9617(7) 0.099(5) Uani 0.468(9) 1 d PDU C 6
C40X C 0.6577(10) 0.8820(10) 1.0043(8) 0.108(5) Uani 0.468(9) 1 d PDU C 6
H40E H 0.6181 0.8726 1.0032 0.130 Uiso 0.468(9) 1 calc PR C 6
C41X C 0.6553(11) 0.9060(11) 1.0491(9) 0.122(6) Uani 0.468(9) 1 d PDU C 6
H41E H 0.6137 0.9128 1.0783 0.147 Uiso 0.468(9) 1 calc PR C 6
C42X C 0.7111(11) 0.9200(11) 1.0519(10) 0.124(6) Uani 0.468(9) 1 d PDU C 6
H42E H 0.7083 0.9375 1.0821 0.148 Uiso 0.468(9) 1 calc PR C 6
C43X C 0.7708(11) 0.9085(11) 1.0109(9) 0.134(5) Uani 0.468(9) 1 d PDU C 6
H43E H 0.8118 0.9126 1.0154 0.161 Uiso 0.468(9) 1 calc PR C 6
C44X C 0.7718(10) 0.8907(11) 0.9622(8) 0.126(5) Uani 0.468(9) 1 d PDU C 6
H44E H 0.8104 0.8916 0.9289 0.151 Uiso 0.468(9) 1 calc PR C 6
C51D C 0.8511(8) 1.0178(10) 0.1511(11) 0.098(6) Uiso 0.417(4) 1 d PDU D 7
H51E H 0.8326 1.0668 0.1378 0.118 Uiso 0.417(4) 1 calc PR D 7
N4D N 0.9114(7) 0.9911(6) 0.1595(6) 0.071(4) Uiso 0.417(4) 1 d PDU D 7
C52D C 0.9552(7) 1.0362(7) 0.1306(6) 0.081(4) Uiso 0.417(4) 1 d PDU D 7
C53D C 0.9276(9) 1.1070(7) 0.1123(9) 0.101(6) Uiso 0.417(4) 1 d PDU D 7
H53E H 0.8789 1.1270 0.1204 0.121 Uiso 0.417(4) 1 calc PR D 7
C54D C 0.9716(8) 1.1491(8) 0.0821(8) 0.090(5) Uiso 0.417(4) 1 d PDU D 7
H54E H 0.9532 1.1982 0.0652 0.108 Uiso 0.417(4) 1 calc PR D 7
C55D C 1.0413(8) 1.1191(8) 0.0769(9) 0.100(5) Uiso 0.417(4) 1 d PDU D 7
H55E H 1.0709 1.1477 0.0624 0.120 Uiso 0.417(4) 1 calc PR D 7
C56D C 1.0699(9) 1.0501(10) 0.0916(13) 0.139(6) Uiso 0.417(4) 1 d PDU D 7
H56E H 1.1188 1.0313 0.0833 0.167 Uiso 0.417(4) 1 calc PR D 7
C57D C 1.0267(7) 1.0070(9) 0.1191(11) 0.117(6) Uiso 0.417(4) 1 d PDU D 7
H57E H 1.0457 0.9583 0.1299 0.140 Uiso 0.417(4) 1 calc PR D 7
C51W C 0.8697(7) 1.0069(10) 0.1307(10) 0.066(5) Uiso 0.445(6) 1 d PDU D 8
H51F H 0.8611 1.0556 0.1174 0.080 Uiso 0.445(6) 1 calc PR D 8
N4W N 0.9303(7) 0.9722(7) 0.1225(7) 0.095(5) Uiso 0.445(6) 1 d PDU D 8
C52W C 0.9883(7) 0.9987(6) 0.1000(7) 0.121(5) Uiso 0.445(6) 1 d PDU D 8
C53W C 1.0003(10) 1.0273(10) 0.1357(9) 0.133(6) Uiso 0.445(6) 1 d PDU D 8
H53F H 0.9699 1.0295 0.1736 0.159 Uiso 0.445(6) 1 calc PR D 8
C54W C 1.0578(11) 1.0524(11) 0.1139(10) 0.148(7) Uiso 0.445(6) 1 d PDU D 8
H54F H 1.0676 1.0738 0.1350 0.177 Uiso 0.445(6) 1 calc PR D 8
C55W C 1.0996(11) 1.0441(12) 0.0595(10) 0.172(8) Uiso 0.445(6) 1 d PDU D 8
H55F H 1.1402 1.0589 0.0455 0.206 Uiso 0.445(6) 1 calc PR D 8
C56W C 1.0895(10) 1.0171(13) 0.0234(10) 0.174(8) Uiso 0.445(6) 1 d PDU D 8
H56F H 1.1218 1.0132 -0.0132 0.209 Uiso 0.445(6) 1 calc PR D 8
C57W C 1.0298(9) 0.9956(10) 0.0423(8) 0.151(7) Uiso 0.445(6) 1 d PDU D 8
H57F H 1.0178 0.9798 0.0175 0.182 Uiso 0.445(6) 1 calc PR D 8
C51 C 0.864(2) 1.010(3) 0.123(3) 0.080(9) Uiso 0.137(7) 1 d PDU D 9
H51A H 0.8577 1.0476 0.0840 0.096 Uiso 0.137(7) 1 calc PR D 9
N4 N 0.921(2) 0.989(2) 0.142(2) 0.073(7) Uiso 0.137(7) 1 d PDU D 9
C52 C 0.9683(16) 1.0294(17) 0.1061(15) 0.102(7) Uiso 0.137(7) 1 d PDU D 9
C53 C 0.950(2) 1.0973(19) 0.101(2) 0.104(8) Uiso 0.137(7) 1 d PDU D 9
H53A H 0.9064 1.1170 0.1211 0.125 Uiso 0.137(7) 1 calc PR D 9
C54 C 0.996(3) 1.137(2) 0.065(3) 0.114(9) Uiso 0.137(7) 1 d PDU D 9
H54A H 0.9836 1.1837 0.0607 0.137 Uiso 0.137(7) 1 calc PR D 9
C55 C 1.059(2) 1.108(3) 0.037(3) 0.141(9) Uiso 0.137(7) 1 d PDU D 9
H55A H 1.0912 1.1345 0.0134 0.170 Uiso 0.137(7) 1 calc PR D 9
C56 C 1.078(2) 1.041(3) 0.041(3) 0.158(9) Uiso 0.137(7) 1 d PDU D 9
H56A H 1.1221 1.0217 0.0207 0.189 Uiso 0.137(7) 1 calc PR D 9
C57 C 1.032(2) 1.001(2) 0.076(3) 0.132(9) Uiso 0.137(7) 1 d PDU D 9
H57A H 1.0445 0.9548 0.0785 0.158 Uiso 0.137(7) 1 calc PR D 9
C4B C 0.043(2) 0.7592(8) 0.2938(9) 0.078(4) Uani 0.703(7) 1 d PDU E 10
H4BA H 0.0943 0.7380 0.2898 0.094 Uiso 0.703(7) 1 calc PR E 10
H4BB H 0.0205 0.7218 0.3180 0.094 Uiso 0.703(7) 1 calc PR E 10
O3B O 0.0235(11) 0.7990(6) 0.2330(5) 0.083(3) Uani 0.703(7) 1 d PDU E 10
C32B C 0.0320(7) 0.7608(6) 0.1987(5) 0.074(3) Uani 0.703(7) 1 d PDU E 10
C33B C 0.0585(7) 0.6896(5) 0.2202(5) 0.066(3) Uani 0.703(7) 1 d PDU E 10
H33B H 0.0731 0.6630 0.2603 0.079 Uiso 0.703(7) 1 calc PR E 10
C34B C 0.0625(5) 0.6593(5) 0.1805(5) 0.066(3) Uani 0.703(7) 1 d PDU E 10
H34B H 0.0794 0.6101 0.1943 0.079 Uiso 0.703(7) 1 calc PR E 10
C35B C 0.0432(7) 0.6971(5) 0.1219(5) 0.059(3) Uani 0.703(7) 1 d PDU E 10
C36B C 0.0167(7) 0.7695(5) 0.1016(5) 0.076(3) Uani 0.703(7) 1 d PDU E 10
H36B H 0.0027 0.7964 0.0613 0.091 Uiso 0.703(7) 1 calc PR E 10
C37B C 0.0111(8) 0.8010(6) 0.1405(5) 0.076(3) Uani 0.703(7) 1 d PDU E 10
H37B H -0.0069 0.8500 0.1276 0.091 Uiso 0.703(7) 1 calc PR E 10
C38B C 0.0465(5) 0.6611(5) 0.0829(4) 0.061(3) Uani 0.703(7) 1 d PDU E 10
H38F H 0.0670 0.6123 0.0973 0.074 Uiso 0.703(7) 1 calc PR E 10
N3B N 0.0240(6) 0.6908(4) 0.0325(4) 0.073(3) Uani 0.703(7) 1 d PDU E 10
C39B C 0.0304(5) 0.6522(5) -0.0029(4) 0.073(3) Uani 0.703(7) 1 d PDU E 10
C40B C 0.0620(7) 0.5811(6) 0.0156(6) 0.091(4) Uani 0.703(7) 1 d PDU E 10
H40F H 0.0809 0.5559 0.0537 0.110 Uiso 0.703(7) 1 calc PR E 10
C41B C 0.0661(9) 0.5465(8) -0.0212(7) 0.094(4) Uani 0.703(7) 1 d PDU E 10
H41F H 0.0878 0.4979 -0.0084 0.113 Uiso 0.703(7) 1 calc PR E 10
C42B C 0.0390(12) 0.5824(9) -0.0754(9) 0.087(4) Uani 0.703(7) 1 d PDU E 10
H42F H 0.0395 0.5585 -0.0995 0.105 Uiso 0.703(7) 1 calc PR E 10
C43B C 0.0112(7) 0.6521(8) -0.0953(6) 0.086(4) Uani 0.703(7) 1 d PDU E 10
H43F H -0.0042 0.6773 -0.1351 0.103 Uiso 0.703(7) 1 calc PR E 10
C44B C 0.0049(7) 0.6867(7) -0.0586(5) 0.082(4) Uani 0.703(7) 1 d PDU E 10
H44F H -0.0174 0.7352 -0.0721 0.098 Uiso 0.703(7) 1 calc PR E 10
C5B C -0.0557(6) 0.8543(8) 0.3218(7) 0.070(4) Uani 0.703(7) 1 d PDU E 10
H5BA H -0.0588 0.8933 0.2801 0.084 Uiso 0.703(7) 1 calc PR E 10
H5BB H -0.0851 0.8261 0.3277 0.084 Uiso 0.703(7) 1 calc PR E 10
O4B O -0.0767(6) 0.8794(6) 0.3715(5) 0.080(3) Uani 0.703(7) 1 d PDU E 10
C45B C -0.1340(5) 0.9337(5) 0.3705(5) 0.067(3) Uani 0.703(7) 1 d PDU E 10
C46B C -0.1768(6) 0.9682(6) 0.3257(6) 0.074(3) Uani 0.703(7) 1 d PDU E 10
H46B H -0.1689 0.9531 0.2926 0.089 Uiso 0.703(7) 1 calc PR E 10
C47B C -0.2318(6) 1.0254(6) 0.3298(6) 0.080(3) Uani 0.703(7) 1 d PDU E 10
H47B H -0.2613 1.0501 0.2987 0.096 Uiso 0.703(7) 1 calc PR E 10
C48B C -0.2440(5) 1.0468(5) 0.3784(6) 0.065(3) Uani 0.703(7) 1 d PDU E 10
C49B C -0.2024(7) 1.0105(6) 0.4247(6) 0.076(3) Uani 0.703(7) 1 d PDU E 10
H49B H -0.2116 1.0248 0.4586 0.091 Uiso 0.703(7) 1 calc PR E 10
C50B C -0.1477(7) 0.9534(6) 0.4215(6) 0.084(4) Uani 0.703(7) 1 d PDU E 10
H50B H -0.1195 0.9275 0.4535 0.100 Uiso 0.703(7) 1 calc PR E 10
C51B C -0.3029(6) 1.1079(5) 0.3799(5) 0.072(3) Uani 0.703(7) 1 d PDU E 10
H51G H -0.3298 1.1327 0.3468 0.086 Uiso 0.703(7) 1 calc PR E 10
N4B N -0.3177(5) 1.1272(4) 0.4239(4) 0.078(3) Uani 0.703(7) 1 d PDU E 10
C52B C -0.3732(5) 1.1865(4) 0.4255(4) 0.064(3) Uani 0.703(7) 1 d PDU E 10
C53B C -0.3858(8) 1.2496(5) 0.3759(5) 0.076(3) Uani 0.703(7) 1 d PDU E 10
H53G H -0.3562 1.2556 0.3361 0.091 Uiso 0.703(7) 1 calc PR E 10
C54B C -0.4414(8) 1.3044(6) 0.3836(7) 0.082(4) Uani 0.703(7) 1 d PDU E 10
H54G H -0.4506 1.3473 0.3485 0.099 Uiso 0.703(7) 1 calc PR E 10
C55B C -0.4832(10) 1.2982(7) 0.4406(6) 0.072(4) Uani 0.703(7) 1 d PDU E 10
H55G H -0.5193 1.3373 0.4459 0.086 Uiso 0.703(7) 1 calc PR E 10
C56B C -0.4730(8) 1.2359(7) 0.4898(6) 0.072(3) Uani 0.703(7) 1 d PDU E 10
H56G H -0.5033 1.2308 0.5292 0.087 Uiso 0.703(7) 1 calc PR E 10
C57B C -0.4195(6) 1.1806(6) 0.4829(4) 0.066(3) Uani 0.703(7) 1 d PDU E 10
H57G H -0.4133 1.1371 0.5176 0.080 Uiso 0.703(7) 1 calc PR E 10
C4Y C 0.035(5) 0.7677(15) 0.2860(19) 0.072(8) Uani 0.297(7) 1 d PDU E 11
H4YA H 0.0843 0.7403 0.2824 0.086 Uiso 0.297(7) 1 calc PR E 11
H4YB H 0.0061 0.7353 0.3060 0.086 Uiso 0.297(7) 1 calc PR E 11
O3Y O 0.019(3) 0.8143(13) 0.2250(11) 0.081(6) Uani 0.297(7) 1 d PDU E 11
C32Y C 0.0249(17) 0.7859(12) 0.1830(9) 0.067(6) Uani 0.297(7) 1 d PDU E 11
C33Y C 0.0492(16) 0.7163(11) 0.1937(11) 0.069(6) Uani 0.297(7) 1 d PDU E 11
H33E H 0.0644 0.6836 0.2326 0.083 Uiso 0.297(7) 1 calc PR E 11
C34Y C 0.0518(18) 0.6934(13) 0.1479(12) 0.067(6) Uani 0.297(7) 1 d PDU E 11
H34E H 0.0688 0.6452 0.1561 0.081 Uiso 0.297(7) 1 calc PR E 11
C35Y C 0.0301(15) 0.7396(13) 0.0908(12) 0.076(6) Uani 0.297(7) 1 d PDU E 11
C36Y C 0.0074(14) 0.8106(12) 0.0801(10) 0.085(6) Uani 0.297(7) 1 d PDU E 11
H36E H -0.0075 0.8436 0.0412 0.102 Uiso 0.297(7) 1 calc PR E 11
C37Y C 0.0062(19) 0.8338(11) 0.1248(10) 0.078(6) Uani 0.297(7) 1 d PDU E 11
H37E H -0.0072 0.8822 0.1157 0.094 Uiso 0.297(7) 1 calc PR E 11
C38Y C 0.0328(15) 0.7203(10) 0.0383(11) 0.082(6) Uani 0.297(7) 1 d PDU E 11
H38G H 0.0262 0.7554 -0.0025 0.098 Uiso 0.297(7) 1 calc PR E 11
N3Y N 0.0434(16) 0.6595(10) 0.0473(12) 0.078(6) Uani 0.297(7) 1 d PDU E 11
C39Y C 0.0395(12) 0.6356(11) 0.0032(10) 0.074(6) Uani 0.297(7) 1 d PDU E 11
C40Y C -0.0054(16) 0.6756(15) -0.0396(13) 0.078(7) Uani 0.297(7) 1 d PDU E 11
H40G H -0.0331 0.7211 -0.0422 0.094 Uiso 0.297(7) 1 calc PR E 11
C41Y C -0.0094(17) 0.6481(19) -0.0791(14) 0.094(7) Uani 0.297(7) 1 d PDU E 11
H41G H -0.0436 0.6730 -0.1059 0.113 Uiso 0.297(7) 1 calc PR E 11
C42Y C 0.035(3) 0.586(2) -0.080(2) 0.091(8) Uani 0.297(7) 1 d PDU E 11
H42G H 0.0348 0.5711 -0.1112 0.109 Uiso 0.297(7) 1 calc PR E 11
C43Y C 0.078(2) 0.5455(16) -0.0373(16) 0.084(6) Uani 0.297(7) 1 d PDU E 11
H43G H 0.1049 0.4997 -0.0345 0.101 Uiso 0.297(7) 1 calc PR E 11
C44Y C 0.0838(16) 0.5720(13) 0.0022(14) 0.079(6) Uani 0.297(7) 1 d PDU E 11
H44G H 0.1181 0.5465 0.0289 0.095 Uiso 0.297(7) 1 calc PR E 11
C5Y C -0.0567(12) 0.845(3) 0.340(2) 0.082(8) Uani 0.297(7) 1 d PDU E 11
H5YA H -0.0714 0.8861 0.3020 0.099 Uiso 0.297(7) 1 calc PR E 11
H5YB H -0.0840 0.8131 0.3525 0.099 Uiso 0.297(7) 1 calc PR E 11
O4Y O -0.0678(13) 0.8670(15) 0.3905(12) 0.079(6) Uani 0.297(7) 1 d PDU E 11
C45Y C -0.1232(11) 0.9230(12) 0.3932(10) 0.073(6) Uani 0.297(7) 1 d PDU E 11
C46Y C -0.1693(14) 0.9616(14) 0.3515(13) 0.073(7) Uani 0.297(7) 1 d PDU E 11
H46E H -0.1662 0.9495 0.3175 0.088 Uiso 0.297(7) 1 calc PR E 11
C47Y C -0.2209(15) 1.0192(14) 0.3605(13) 0.084(7) Uani 0.297(7) 1 d PDU E 11
H47E H -0.2520 1.0472 0.3309 0.100 Uiso 0.297(7) 1 calc PR E 11
C48Y C -0.2287(13) 1.0372(11) 0.4104(13) 0.065(6) Uani 0.297(7) 1 d PDU E 11
C49Y C -0.1850(13) 0.9926(12) 0.4556(11) 0.073(6) Uani 0.297(7) 1 d PDU E 11
H49E H -0.1927 0.9999 0.4933 0.088 Uiso 0.297(7) 1 calc PR E 11
C50Y C -0.1309(15) 0.9380(15) 0.4455(12) 0.082(7) Uani 0.297(7) 1 d PDU E 11
H50E H -0.0988 0.9106 0.4743 0.099 Uiso 0.297(7) 1 calc PR E 11
C51Y C -0.2838(11) 1.0960(9) 0.4227(10) 0.059(5) Uani 0.297(7) 1 d PDU E 11
H51H H -0.2930 1.0975 0.4634 0.071 Uiso 0.297(7) 1 calc PR E 11
N4Y N -0.3189(10) 1.1438(9) 0.3822(8) 0.068(5) Uani 0.297(7) 1 d PDU E 11
C52Y C -0.3729(10) 1.1979(8) 0.3977(8) 0.068(5) Uani 0.297(7) 1 d PDU E 11
C53Y C -0.4176(15) 1.1843(13) 0.4549(10) 0.081(8) Uani 0.297(7) 1 d PDU E 11
H53H H -0.4136 1.1379 0.4846 0.097 Uiso 0.297(7) 1 calc PR E 11
C54Y C -0.468(2) 1.2394(15) 0.4684(13) 0.074(7) Uani 0.297(7) 1 d PDU E 11
H54H H -0.4970 1.2314 0.5088 0.088 Uiso 0.297(7) 1 calc PR E 11
C55Y C -0.477(2) 1.3050(15) 0.4233(16) 0.068(6) Uani 0.297(7) 1 d PDU E 11
H55H H -0.5158 1.3413 0.4305 0.082 Uiso 0.297(7) 1 calc PR E 11
C56Y C -0.4314(18) 1.3198(11) 0.3685(14) 0.060(5) Uani 0.297(7) 1 d PDU E 11
H56H H -0.4341 1.3665 0.3405 0.072 Uiso 0.297(7) 1 calc PR E 11
C57Y C -0.3812(19) 1.2659(9) 0.3540(13) 0.078(7) Uani 0.297(7) 1 d PDU E 11
H57H H -0.3520 1.2753 0.3139 0.094 Uiso 0.297(7) 1 calc PR E 11

loop_
_atom_site_aniso_label
_atom_site_aniso_U_11
_atom_site_aniso_U_22
_atom_site_aniso_U_33
_atom_site_aniso_U_23
_atom_site_aniso_U_13
_atom_site_aniso_U_12
C1A 0.045(4) 0.057(4) 0.058(4) -0.022(3) -0.011(3) -0.014(3)
C2A 0.048(4) 0.058(4) 0.060(4) -0.018(3) -0.007(3) -0.021(3)
C3A 0.054(5) 0.059(4) 0.059(4) -0.023(3) -0.004(3) -0.018(3)
C4A 0.052(5) 0.058(4) 0.063(4) -0.024(3) -0.008(3) -0.018(3)
C5A 0.062(5) 0.055(4) 0.062(4) -0.019(3) -0.019(3) -0.020(3)
C6A 0.037(4) 0.054(4) 0.052(4) -0.014(3) -0.017(3) -0.014(3)
C7A 0.057(5) 0.062(4) 0.060(4) -0.020(3) -0.008(3) -0.027(3)
C8A 0.062(5) 0.061(4) 0.048(4) -0.011(3) -0.008(3) -0.025(3)
C9A 0.054(4) 0.059(4) 0.045(4) -0.014(3) -0.012(3) -0.020(3)
C10A 0.064(5) 0.057(4) 0.059(4) -0.015(3) -0.017(4) -0.025(3)
C11A 0.056(5) 0.063(4) 0.050(4) -0.011(3) -0.009(3) -0.027(3)
C12A 0.058(5) 0.059(4) 0.061(4) -0.012(3) -0.022(3) -0.017(3)
C13A 0.070(5) 0.053(4) 0.070(5) -0.020(3) -0.018(4) -0.014(4)
C14A 0.085(6) 0.080(5) 0.086(6) -0.037(4) -0.010(5) -0.029(4)
C15A 0.110(7) 0.085(5) 0.068(5) -0.029(4) -0.011(5) -0.032(5)
C16A 0.118(8) 0.077(5) 0.092(7) -0.040(5) -0.036(6) -0.012(5)
C17A 0.097(7) 0.081(5) 0.106(7) -0.041(5) -0.030(6) -0.024(5)
C18A 0.087(6) 0.092(5) 0.102(6) -0.052(5) -0.007(5) -0.038(5)
C19A 0.052(5) 0.053(4) 0.059(4) -0.016(3) -0.012(4) -0.017(3)
C20A 0.059(5) 0.054(4) 0.061(4) -0.016(3) -0.004(4) -0.016(4)
C21A 0.054(5) 0.063(4) 0.062(4) -0.022(4) 0.006(4) -0.029(4)
C22A 0.044(4) 0.057(4) 0.065(4) -0.027(3) -0.009(4) -0.020(3)
C23A 0.069(5) 0.064(4) 0.053(4) -0.013(3) -0.013(4) -0.028(4)
C24A 0.049(5) 0.073(4) 0.052(4) -0.025(4) 0.005(3) -0.020(4)
C25A 0.061(5) 0.056(4) 0.062(5) -0.018(3) -0.018(4) -0.028(4)
C26A 0.055(5) 0.054(4) 0.069(5) -0.020(3) -0.017(4) -0.020(4)
C27A 0.075(6) 0.094(5) 0.089(5) -0.056(4) -0.011(5) -0.013(5)
C28A 0.087(7) 0.112(6) 0.089(6) -0.050(5) -0.030(5) 0.004(5)
C29A 0.090(7) 0.088(5) 0.075(6) -0.040(4) 0.004(5) -0.010(5)
C30A 0.098(7) 0.078(5) 0.077(5) -0.037(4) -0.001(5) -0.029(5)
C31A 0.079(6) 0.078(5) 0.056(4) -0.024(4) -0.012(4) -0.032(4)
C32A 0.052(5) 0.063(4) 0.059(4) -0.021(3) -0.022(3) -0.020(4)
C33A 0.058(5) 0.068(4) 0.066(4) -0.037(3) -0.007(4) -0.020(4)
C34A 0.069(5) 0.061(4) 0.070(4) -0.028(3) -0.023(4) -0.023(4)
C35A 0.047(5) 0.074(4) 0.057(4) -0.029(3) -0.011(3) -0.018(4)
C36A 0.050(5) 0.067(4) 0.095(5) -0.041(4) -0.027(4) -0.002(4)
C37A 0.047(5) 0.061(4) 0.097(5) -0.034(4) -0.028(4) -0.007(4)
C38A 0.065(5) 0.073(5) 0.063(4) -0.033(4) -0.026(4) -0.003(4)
C39A 0.058(5) 0.066(4) 0.066(5) -0.014(4) -0.022(4) -0.017(4)
C40A 0.089(6) 0.082(5) 0.079(6) -0.025(4) -0.012(5) -0.032(5)
C41A 0.075(6) 0.106(6) 0.078(6) -0.028(5) 0.004(5) -0.030(5)
C42A 0.077(6) 0.094(6) 0.102(7) -0.029(5) -0.014(6) -0.031(5)
C43A 0.080(6) 0.071(5) 0.088(6) -0.021(4) -0.020(5) -0.028(4)
C44A 0.066(5) 0.069(4) 0.077(5) -0.019(4) -0.020(4) -0.021(4)
C45A 0.066(5) 0.079(5) 0.062(5) -0.018(4) -0.020(4) -0.029(4)
C46A 0.099(6) 0.066(4) 0.072(5) -0.017(4) -0.033(4) -0.028(4)
C47A 0.098(6) 0.071(5) 0.085(5) -0.022(4) -0.033(5) -0.029(4)
C48A 0.095(6) 0.064(5) 0.078(5) -0.002(4) -0.037(5) -0.034(4)
C49A 0.138(8) 0.088(6) 0.085(6) -0.012(5) -0.062(6) -0.038(5)
C50A 0.135(8) 0.078(5) 0.093(6) -0.016(5) -0.059(6) -0.041(5)
C51A 0.089(7) 0.105(6) 0.098(6) -0.050(5) -0.031(5) -0.026(5)
C52A 0.103(8) 0.057(5) 0.086(6) -0.023(4) -0.029(6) -0.005(5)
C53A 0.116(8) 0.083(6) 0.119(7) -0.020(6) -0.045(6) -0.028(6)
C54A 0.156(11) 0.083(7) 0.118(8) -0.024(6) -0.039(8) -0.037(7)
C55A 0.170(12) 0.070(6) 0.101(8) -0.022(5) -0.033(8) -0.015(7)
C56A 0.131(10) 0.094(7) 0.138(9) -0.022(7) -0.073(8) 0.009(7)
C57A 0.071(7) 0.099(7) 0.129(8) -0.040(6) -0.026(6) 0.003(5)
C1B 0.072(5) 0.062(4) 0.081(5) -0.033(4) 0.001(4) -0.031(4)
C2B 0.058(5) 0.066(4) 0.094(5) -0.039(4) -0.002(4) -0.021(4)
C3B 0.056(5) 0.069(4) 0.101(6) -0.043(4) 0.005(4) -0.026(4)
C6B 0.076(6) 0.055(4) 0.069(5) -0.024(3) -0.008(4) -0.029(4)
C7B 0.058(5) 0.067(5) 0.114(6) -0.039(4) 0.003(4) -0.025(4)
C8B 0.077(6) 0.053(4) 0.117(6) -0.032(4) -0.006(5) -0.024(4)
C9B 0.060(5) 0.061(4) 0.071(4) -0.022(3) -0.010(4) -0.026(4)
C10B 0.062(5) 0.065(4) 0.067(4) -0.020(3) -0.012(4) -0.023(4)
C11B 0.064(5) 0.058(4) 0.069(4) -0.019(3) -0.013(4) -0.023(4)
C12B 0.076(6) 0.060(4) 0.076(5) -0.017(4) -0.011(4) -0.032(4)
C13B 0.078(6) 0.058(4) 0.089(6) -0.013(4) -0.028(5) -0.021(4)
C14B 0.092(7) 0.070(5) 0.139(7) -0.025(5) -0.040(6) -0.029(5)
C15B 0.125(10) 0.086(7) 0.228(14) -0.033(8) -0.082(9) -0.039(7)
C16B 0.108(10) 0.088(8) 0.217(16) 0.015(9) -0.067(10) -0.053(7)
C17B 0.123(10) 0.128(9) 0.148(10) 0.007(8) -0.009(7) -0.080(8)
C18B 0.120(8) 0.116(7) 0.091(7) -0.027(5) -0.002(6) -0.057(6)
C19B 0.040(5) 0.069(4) 0.095(6) -0.054(4) 0.007(4) -0.017(4)
C20B 0.052(5) 0.062(4) 0.104(6) -0.046(4) 0.002(5) -0.012(4)
C21B 0.041(5) 0.072(5) 0.098(6) -0.045(5) 0.004(4) -0.010(4)
C22B 0.057(6) 0.072(5) 0.088(6) -0.040(4) -0.019(5) -0.003(4)
C23B 0.038(5) 0.123(7) 0.102(6) -0.072(6) -0.004(5) 0.002(5)
C24B 0.055(6) 0.111(6) 0.092(6) -0.053(5) 0.001(5) -0.026(5)
C25B 0.035(5) 0.107(6) 0.122(7) -0.083(6) -0.003(5) -0.002(4)
C26B 0.049(5) 0.090(5) 0.114(7) -0.060(5) -0.021(5) -0.007(5)
C27B 0.066(6) 0.126(7) 0.107(7) -0.051(6) -0.039(5) -0.013(5)
C28B 0.076(7) 0.152(9) 0.124(8) -0.044(7) -0.047(7) -0.009(7)
C29B 0.100(9) 0.116(7) 0.109(8) -0.043(6) -0.041(7) -0.001(7)
C30B 0.090(8) 0.100(7) 0.127(8) -0.043(6) -0.027(6) -0.014(6)
C31B 0.053(6) 0.090(6) 0.128(7) -0.034(5) -0.034(5) -0.005(5)
C1C 0.036(4) 0.069(4) 0.057(4) -0.032(3) -0.010(3) -0.010(3)
C2C 0.047(5) 0.064(4) 0.071(4) -0.024(3) -0.012(3) -0.019(3)
C3C 0.061(5) 0.068(4) 0.051(4) -0.025(3) -0.014(3) -0.022(3)
C4C 0.048(4) 0.075(4) 0.081(5) -0.039(4) 0.001(4) -0.026(4)
C5C 0.047(4) 0.059(4) 0.084(5) -0.036(4) -0.006(4) -0.017(3)
C6C 0.051(5) 0.057(4) 0.052(4) -0.018(3) -0.008(3) -0.023(4)
C7C 0.042(4) 0.049(4) 0.083(5) -0.020(3) -0.014(4) -0.007(3)
C8C 0.050(5) 0.049(4) 0.080(5) -0.010(3) -0.021(4) -0.009(4)
C9C 0.063(5) 0.050(4) 0.053(4) -0.011(3) -0.012(3) -0.029(4)
C10C 0.039(4) 0.061(4) 0.065(4) -0.021(3) -0.013(3) -0.009(3)
C11C 0.044(5) 0.048(3) 0.065(4) -0.009(3) -0.016(4) -0.005(3)
C12C 0.064(5) 0.060(4) 0.064(4) -0.018(3) -0.020(4) -0.018(4)
C13C 0.066(5) 0.067(4) 0.069(5) -0.026(4) -0.003(4) -0.022(4)
C14C 0.076(6) 0.087(5) 0.070(5) -0.016(4) -0.013(4) -0.025(4)
C15C 0.101(8) 0.088(6) 0.108(7) -0.009(5) 0.008(6) -0.040(6)
C16C 0.112(9) 0.104(7) 0.145(10) -0.035(7) 0.002(8) -0.066(6)
C17C 0.096(7) 0.112(7) 0.130(8) -0.051(6) -0.002(6) -0.053(6)
C18C 0.081(6) 0.095(5) 0.074(5) -0.034(4) 0.001(5) -0.039(5)
C19C 0.033(4) 0.069(4) 0.071(4) -0.030(3) -0.007(3) -0.015(3)
C20C 0.047(5) 0.068(4) 0.064(4) -0.035(3) -0.006(4) -0.011(4)
C21C 0.054(5) 0.083(4) 0.057(4) -0.030(4) -0.010(3) -0.021(4)
C22C 0.029(4) 0.058(4) 0.077(5) -0.026(3) -0.009(3) -0.011(3)
C23C 0.048(5) 0.082(5) 0.102(6) -0.062(4) -0.003(4) -0.012(4)
C24C 0.056(5) 0.097(5) 0.101(5) -0.060(4) -0.016(4) -0.030(4)
C25C 0.064(6) 0.091(5) 0.067(5) -0.035(4) -0.003(4) -0.038(4)
C26C 0.049(5) 0.067(4) 0.086(5) -0.039(4) -0.015(4) -0.008(4)
C27C 0.051(5) 0.098(5) 0.093(6) -0.050(5) -0.008(4) -0.019(4)
C28C 0.064(6) 0.103(6) 0.085(6) -0.022(5) -0.020(5) -0.027(5)
C29C 0.058(5) 0.076(5) 0.108(7) -0.045(5) -0.011(5) -0.009(4)
C30C 0.066(6) 0.118(6) 0.100(7) -0.069(6) 0.000(5) -0.016(5)
C31C 0.072(6) 0.095(5) 0.075(5) -0.041(4) -0.008(4) -0.013(5)
C32C 0.069(5) 0.064(4) 0.053(4) -0.028(3) -0.010(4) -0.020(4)
C33C 0.081(6) 0.097(5) 0.073(5) -0.049(4) 0.000(4) -0.040(4)
C34C 0.090(6) 0.105(6) 0.073(5) -0.044(4) 0.004(4) -0.044(5)
C35C 0.086(6) 0.058(4) 0.062(5) -0.023(3) -0.023(4) -0.013(4)
C36C 0.094(6) 0.053(4) 0.080(5) -0.023(4) -0.017(5) -0.026(4)
C37C 0.090(6) 0.073(4) 0.067(5) -0.027(4) -0.009(4) -0.035(4)
C45C 0.057(5) 0.061(4) 0.049(4) -0.016(3) -0.011(4) -0.018(4)
C46C 0.062(5) 0.064(4) 0.071(5) -0.016(4) -0.013(4) -0.023(4)
C47C 0.072(5) 0.071(5) 0.072(5) -0.008(4) -0.020(4) -0.029(4)
C48C 0.087(6) 0.057(4) 0.053(4) -0.004(3) -0.011(4) -0.023(4)
C49C 0.133(8) 0.081(5) 0.096(6) -0.021(5) -0.038(6) -0.053(5)
C50C 0.118(7) 0.075(5) 0.080(5) -0.014(4) -0.036(5) -0.046(5)
C1D 0.070(5) 0.066(4) 0.073(5) -0.018(4) -0.028(4) -0.017(4)
C2D 0.091(6) 0.058(4) 0.067(4) -0.014(3) -0.040(4) -0.018(4)
C3D 0.074(5) 0.079(4) 0.072(5) -0.022(4) -0.029(4) -0.016(4)
C4D 0.085(6) 0.076(5) 0.080(5) -0.022(4) -0.019(5) -0.027(4)
C5D 0.088(6) 0.064(4) 0.076(5) -0.017(4) -0.033(4) -0.017(4)
C6D 0.054(5) 0.059(4) 0.058(4) -0.014(3) -0.019(3) -0.019(3)
C7D 0.055(4) 0.058(4) 0.071(5) -0.026(4) -0.028(4) -0.016(3)
C8D 0.043(4) 0.043(3) 0.075(5) -0.021(3) -0.011(3) -0.018(3)
C9D 0.035(4) 0.044(3) 0.056(4) -0.018(3) -0.017(3) -0.009(3)
C10D 0.055(5) 0.061(4) 0.059(4) -0.014(3) -0.022(3) -0.023(3)
C11D 0.070(5) 0.058(4) 0.072(5) -0.014(4) -0.027(4) -0.034(3)
C12D 0.046(4) 0.049(4) 0.064(4) -0.019(3) -0.005(4) -0.019(3)
C13D 0.060(5) 0.047(4) 0.060(4) -0.018(3) -0.017(4) -0.019(4)
C14D 0.070(5) 0.073(4) 0.069(5) -0.026(4) -0.010(4) -0.033(4)
C15D 0.093(7) 0.076(5) 0.071(5) -0.024(4) 0.003(5) -0.044(5)
C16D 0.106(7) 0.057(4) 0.068(5) -0.014(4) -0.023(5) -0.017(5)
C17D 0.069(6) 0.084(5) 0.085(6) -0.025(5) -0.011(5) -0.011(5)
C18D 0.079(6) 0.073(5) 0.061(5) -0.014(4) -0.020(4) -0.023(4)
C19D 0.076(6) 0.067(4) 0.050(4) -0.008(3) -0.027(4) -0.027(4)
C20D 0.067(5) 0.062(4) 0.048(4) -0.010(3) -0.016(4) -0.023(4)
C21D 0.065(5) 0.068(4) 0.060(4) -0.010(4) -0.017(4) -0.028(4)
C22D 0.069(5) 0.058(4) 0.056(4) -0.009(3) -0.019(4) -0.027(4)
C23D 0.080(6) 0.055(4) 0.067(5) -0.016(3) -0.028(4) -0.015(4)
C24D 0.077(6) 0.067(4) 0.069(5) -0.017(4) -0.029(4) -0.010(4)
C25D 0.079(5) 0.065(4) 0.053(4) -0.004(3) -0.017(4) -0.034(4)
C26D 0.091(6) 0.084(5) 0.041(4) -0.006(4) -0.014(4) -0.049(5)
C27D 0.097(7) 0.109(6) 0.061(5) -0.027(4) -0.021(5) -0.040(5)
C28D 0.081(7) 0.161(9) 0.069(6) -0.037(6) -0.011(5) -0.043(6)
C29D 0.102(8) 0.156(9) 0.078(6) -0.059(6) 0.004(6) -0.065(7)
C30D 0.106(8) 0.117(7) 0.082(6) -0.050(5) 0.003(5) -0.054(6)
C31D 0.111(7) 0.085(5) 0.073(5) -0.029(4) -0.013(5) -0.043(5)
C32D 0.083(7) 0.073(5) 0.060(5) -0.014(4) -0.015(4) -0.030(5)
C33D 0.089(7) 0.079(5) 0.087(5) -0.030(4) -0.019(5) -0.027(5)
C34D 0.093(7) 0.082(5) 0.084(5) -0.039(4) -0.010(5) -0.032(5)
C35D 0.080(7) 0.098(6) 0.085(5) -0.038(4) -0.005(5) -0.032(5)
C36D 0.116(9) 0.116(7) 0.116(7) -0.056(6) -0.007(6) -0.063(7)
C37D 0.100(8) 0.109(6) 0.095(6) -0.059(5) -0.006(5) -0.034(6)
C45D 0.092(7) 0.061(5) 0.062(5) -0.008(4) -0.021(5) -0.016(5)
C46D 0.100(7) 0.046(4) 0.070(5) -0.009(3) -0.018(5) -0.012(5)
C47D 0.085(6) 0.061(5) 0.098(6) -0.015(4) -0.024(5) -0.018(4)
C48D 0.095(7) 0.065(5) 0.108(6) -0.009(4) -0.035(5) -0.031(5)
C49D 0.110(9) 0.061(5) 0.152(9) 0.005(5) -0.041(7) -0.008(6)
C50D 0.088(8) 0.077(6) 0.164(9) 0.021(6) -0.039(7) -0.011(5)
N1A 0.074(4) 0.066(3) 0.064(4) -0.023(3) -0.017(3) -0.028(3)
N2A 0.060(4) 0.059(3) 0.066(4) -0.027(3) -0.013(3) -0.024(3)
N3A 0.072(4) 0.070(4) 0.060(3) -0.021(3) -0.015(3) -0.024(3)
N4A 0.104(6) 0.068(4) 0.103(5) -0.026(4) -0.029(4) -0.014(4)
N1B 0.068(5) 0.068(4) 0.083(4) -0.019(3) -0.011(4) -0.031(4)
N2B 0.051(4) 0.082(4) 0.110(5) -0.052(4) -0.023(4) -0.002(3)
N1C 0.050(4) 0.070(3) 0.064(4) -0.020(3) -0.010(3) -0.019(3)
N2C 0.063(4) 0.082(4) 0.082(4) -0.037(3) -0.008(3) -0.026(3)
N1D 0.050(4) 0.056(3) 0.056(3) -0.016(3) -0.014(3) -0.021(3)
N2D 0.086(5) 0.058(3) 0.057(3) -0.011(3) -0.018(3) -0.028(3)
O1A 0.055(3) 0.064(2) 0.048(2) -0.0169(19) -0.009(2) -0.026(2)
O2A 0.055(3) 0.058(3) 0.059(3) -0.013(2) 0.000(2) -0.014(2)
O3A 0.045(3) 0.058(2) 0.089(3) -0.033(2) -0.014(2) -0.013(2)
O4A 0.093(4) 0.062(3) 0.065(3) -0.019(2) -0.030(3) -0.025(2)
O1B 0.069(4) 0.063(3) 0.103(4) -0.036(2) 0.006(3) -0.033(3)
O2B 0.061(4) 0.080(3) 0.089(4) -0.036(3) 0.006(3) -0.021(3)
O1C 0.043(3) 0.056(2) 0.078(3) -0.020(2) -0.012(2) -0.008(2)
O2C 0.052(3) 0.081(3) 0.073(3) -0.043(2) -0.011(2) -0.015(2)
O3C 0.078(3) 0.082(3) 0.064(3) -0.034(2) 0.005(2) -0.040(3)
O4C 0.064(3) 0.079(3) 0.071(3) -0.028(3) -0.012(3) -0.029(3)
O1D 0.102(4) 0.070(3) 0.065(3) -0.003(2) -0.037(3) -0.047(3)
O2D 0.078(4) 0.083(3) 0.073(3) -0.032(3) -0.029(3) -0.008(3)
O3D 0.093(4) 0.067(3) 0.091(4) -0.029(3) -0.010(3) -0.026(3)
O4D 0.093(4) 0.082(4) 0.089(4) 0.008(3) -0.032(3) -0.032(3)
C38D 0.095(9) 0.105(11) 0.095(11) -0.047(10) -0.001(8) -0.052(9)
N3D 0.089(8) 0.096(8) 0.089(7) -0.055(7) 0.000(7) -0.035(7)
C39D 0.080(7) 0.119(8) 0.098(7) -0.057(7) 0.002(7) -0.035(7)
C40D 0.095(9) 0.134(9) 0.133(10) -0.056(8) -0.010(9) -0.039(8)
C41D 0.096(9) 0.145(9) 0.130(10) -0.057(10) -0.009(9) -0.032(8)
C42D 0.106(9) 0.145(10) 0.114(9) -0.055(9) -0.011(8) -0.014(9)
C43D 0.084(9) 0.127(10) 0.106(10) -0.064(8) -0.008(9) -0.020(8)
C44D 0.084(8) 0.123(9) 0.114(9) -0.068(7) 0.003(8) -0.026(8)
C38W 0.094(9) 0.102(9) 0.099(11) -0.039(9) 0.002(8) -0.059(8)
N3W 0.095(7) 0.100(8) 0.096(7) -0.052(7) 0.003(6) -0.036(7)
C39W 0.076(7) 0.113(7) 0.095(7) -0.057(6) 0.000(6) -0.038(6)
C40W 0.082(8) 0.118(8) 0.070(8) -0.040(7) 0.000(7) -0.044(7)
C41W 0.085(8) 0.136(9) 0.085(9) -0.046(7) -0.001(7) -0.042(7)
C42W 0.102(8) 0.126(9) 0.114(9) -0.076(8) -0.018(7) -0.032(7)
C43W 0.085(8) 0.137(9) 0.130(9) -0.093(7) -0.008(8) -0.018(7)
C44W 0.087(8) 0.131(9) 0.119(9) -0.078(7) -0.011(8) -0.024(7)
C51C 0.064(11) 0.087(8) 0.089(9) -0.032(8) -0.013(8) -0.028(8)
N4C 0.086(8) 0.085(7) 0.081(8) -0.018(6) -0.015(7) -0.017(7)
C52C 0.092(7) 0.085(6) 0.083(7) -0.021(6) -0.015(6) -0.023(6)
C53C 0.083(9) 0.072(7) 0.098(8) -0.019(7) -0.019(7) -0.009(7)
C54C 0.090(10) 0.073(8) 0.102(10) -0.024(8) -0.015(9) -0.008(7)
C55C 0.109(10) 0.074(7) 0.109(9) -0.017(7) -0.004(8) -0.038(7)
C56C 0.120(10) 0.116(8) 0.116(8) -0.001(8) -0.019(8) -0.048(8)
C57C 0.120(10) 0.102(7) 0.101(8) -0.017(7) -0.021(8) -0.047(8)
C51X 0.076(11) 0.090(9) 0.087(10) -0.028(9) -0.001(9) -0.013(9)
N4X 0.079(8) 0.082(7) 0.084(8) -0.006(6) -0.011(7) -0.027(6)
C52X 0.097(8) 0.102(8) 0.091(8) -0.006(7) -0.007(7) -0.018(7)
C53X 0.094(9) 0.074(7) 0.091(8) -0.029(6) -0.002(8) -0.015(7)
C54X 0.084(10) 0.063(8) 0.094(10) -0.006(7) -0.016(8) 0.001(7)
C55X 0.093(10) 0.086(8) 0.097(8) -0.010(7) -0.012(8) -0.023(8)
C56X 0.114(10) 0.120(8) 0.124(8) 0.008(8) -0.008(8) -0.040(8)
C57X 0.102(10) 0.133(8) 0.112(8) 0.007(8) -0.012(8) -0.025(8)
C38C 0.141(13) 0.070(9) 0.078(9) -0.026(8) -0.020(9) -0.035(9)
N3C 0.142(11) 0.088(7) 0.078(7) -0.030(5) -0.032(7) -0.051(7)
C39C 0.165(11) 0.109(8) 0.090(7) -0.029(7) -0.019(8) -0.057(8)
C40C 0.174(12) 0.117(7) 0.097(8) -0.043(7) -0.020(9) -0.060(9)
C41C 0.181(12) 0.136(9) 0.096(8) -0.052(7) -0.015(9) -0.055(10)
C42C 0.187(13) 0.155(11) 0.096(9) -0.061(8) -0.026(10) -0.066(10)
C43C 0.177(13) 0.164(11) 0.116(10) -0.056(9) -0.031(10) -0.063(10)
C44C 0.168(12) 0.147(10) 0.108(9) -0.052(8) -0.033(9) -0.079(9)
C38X 0.134(12) 0.068(9) 0.078(9) -0.026(8) -0.020(9) -0.050(8)
N3X 0.147(12) 0.087(7) 0.074(7) -0.026(6) -0.025(8) -0.059(8)
C39X 0.159(11) 0.100(8) 0.077(8) -0.038(6) -0.022(8) -0.068(8)
C40X 0.173(13) 0.101(8) 0.094(9) -0.048(7) -0.017(9) -0.073(9)
C41X 0.175(14) 0.113(8) 0.101(9) -0.045(7) -0.012(10) -0.068(10)
C42X 0.177(14) 0.123(10) 0.104(9) -0.055(8) -0.021(10) -0.065(10)
C43X 0.187(12) 0.148(9) 0.112(10) -0.060(8) -0.024(9) -0.080(9)
C44X 0.174(12) 0.141(9) 0.104(8) -0.053(8) -0.023(8) -0.079(9)
C4B 0.080(10) 0.077(7) 0.098(7) -0.049(6) -0.004(7) -0.032(7)
O3B 0.091(6) 0.078(6) 0.102(6) -0.052(5) -0.002(5) -0.033(6)
C32B 0.076(6) 0.078(7) 0.084(6) -0.042(6) -0.004(5) -0.031(6)
C33B 0.076(7) 0.060(6) 0.073(7) -0.028(5) -0.017(6) -0.022(6)
C34B 0.069(6) 0.059(6) 0.065(6) -0.021(5) -0.009(5) -0.019(5)
C35B 0.066(6) 0.058(5) 0.054(6) -0.018(5) -0.008(5) -0.024(5)
C36B 0.086(7) 0.060(7) 0.084(7) -0.023(5) -0.011(5) -0.032(6)
C37B 0.088(6) 0.064(7) 0.090(7) -0.035(6) -0.008(6) -0.035(7)
C38B 0.057(6) 0.074(5) 0.055(6) -0.023(5) -0.010(5) -0.022(5)
N3B 0.086(7) 0.078(6) 0.068(5) -0.029(5) -0.022(4) -0.028(5)
C39B 0.083(6) 0.080(6) 0.059(5) -0.023(5) -0.011(5) -0.032(5)
C40B 0.119(9) 0.096(6) 0.057(6) -0.036(5) -0.026(6) -0.011(6)
C41B 0.124(8) 0.093(6) 0.072(8) -0.037(6) -0.020(7) -0.028(6)
C42B 0.106(7) 0.096(6) 0.072(6) -0.033(6) -0.022(6) -0.034(6)
C43B 0.094(8) 0.110(6) 0.060(7) -0.036(6) -0.014(6) -0.028(6)
C44B 0.091(7) 0.092(6) 0.055(7) -0.024(6) -0.006(6) -0.029(5)
C5B 0.071(7) 0.067(7) 0.084(9) -0.051(7) 0.006(6) -0.020(5)
O4B 0.077(5) 0.082(6) 0.080(6) -0.043(5) -0.011(4) -0.008(4)
C45B 0.064(6) 0.068(6) 0.076(7) -0.039(6) -0.014(6) -0.009(5)
C46B 0.072(7) 0.078(6) 0.083(8) -0.043(6) -0.014(6) -0.017(5)
C47B 0.073(7) 0.078(6) 0.084(8) -0.032(6) -0.012(6) -0.016(5)
C48B 0.067(6) 0.062(6) 0.073(7) -0.033(5) -0.006(5) -0.020(5)
C49B 0.075(8) 0.089(8) 0.064(7) -0.040(7) -0.007(6) -0.014(6)
C50B 0.077(7) 0.088(7) 0.078(8) -0.035(6) -0.013(6) -0.011(6)
C51B 0.088(7) 0.076(6) 0.063(6) -0.033(6) -0.001(6) -0.036(6)
N4B 0.093(7) 0.074(6) 0.062(5) -0.032(5) -0.007(5) -0.017(5)
C52B 0.079(6) 0.061(5) 0.045(6) -0.025(5) -0.008(5) -0.009(5)
C53B 0.095(7) 0.071(6) 0.038(7) -0.018(5) 0.001(6) -0.012(6)
C54B 0.093(8) 0.072(6) 0.059(8) -0.016(6) -0.009(6) -0.014(6)
C55B 0.080(7) 0.073(6) 0.057(8) -0.034(6) 0.001(6) -0.015(5)
C56B 0.075(6) 0.084(6) 0.055(7) -0.034(6) 0.011(6) -0.029(5)
C57B 0.081(6) 0.071(5) 0.044(6) -0.013(5) -0.011(6) -0.030(5)
C4Y 0.083(12) 0.062(10) 0.094(11) -0.054(10) -0.004(11) -0.023(10)
O3Y 0.086(9) 0.075(9) 0.093(8) -0.046(7) -0.003(8) -0.027(9)
C32Y 0.078(8) 0.064(9) 0.086(9) -0.049(8) -0.004(8) -0.030(8)
C33Y 0.072(9) 0.064(9) 0.072(9) -0.034(8) -0.006(9) -0.015(9)
C34Y 0.076(9) 0.056(9) 0.076(10) -0.031(8) -0.007(9) -0.021(8)
C35Y 0.075(9) 0.068(10) 0.079(9) -0.029(8) -0.006(8) -0.020(9)
C36Y 0.085(10) 0.079(10) 0.099(10) -0.037(9) -0.014(9) -0.030(10)
C37Y 0.089(10) 0.068(10) 0.088(10) -0.044(9) -0.003(9) -0.025(11)
C38Y 0.078(10) 0.071(10) 0.081(10) -0.016(9) -0.008(9) -0.026(9)
N3Y 0.077(9) 0.076(9) 0.074(9) -0.020(8) -0.011(9) -0.028(8)
C39Y 0.088(8) 0.081(8) 0.056(7) -0.027(7) -0.016(7) -0.022(8)
C40Y 0.092(9) 0.085(9) 0.054(9) -0.028(8) -0.009(9) -0.024(8)
C41Y 0.102(10) 0.109(9) 0.055(9) -0.025(8) -0.014(9) -0.020(9)
C42Y 0.109(9) 0.098(9) 0.065(9) -0.030(9) -0.017(9) -0.029(9)
C43Y 0.114(10) 0.090(8) 0.056(10) -0.038(8) -0.011(9) -0.026(8)
C44Y 0.101(10) 0.076(8) 0.058(9) -0.036(7) -0.016(9) -0.009(8)
C5Y 0.074(11) 0.082(11) 0.091(13) -0.040(11) 0.001(10) -0.024(10)
O4Y 0.081(9) 0.075(9) 0.090(11) -0.051(9) -0.004(8) -0.016(7)
C45Y 0.078(9) 0.074(8) 0.079(10) -0.043(8) -0.009(8) -0.020(7)
C46Y 0.071(9) 0.088(9) 0.076(10) -0.045(9) -0.012(9) -0.021(8)
C47Y 0.075(9) 0.086(8) 0.079(10) -0.030(9) -0.007(9) -0.019(8)
C48Y 0.067(10) 0.072(9) 0.064(10) -0.032(8) -0.009(9) -0.023(8)
C49Y 0.076(11) 0.079(10) 0.071(11) -0.041(9) -0.012(9) -0.012(9)
C50Y 0.085(12) 0.087(11) 0.072(12) -0.038(10) -0.012(10) -0.013(10)
C51Y 0.073(9) 0.068(9) 0.055(8) -0.033(8) -0.011(8) -0.026(7)
N4Y 0.090(8) 0.072(9) 0.046(8) -0.035(8) -0.008(8) -0.015(8)
C52Y 0.090(8) 0.064(8) 0.047(9) -0.027(8) -0.005(8) -0.018(7)
C53Y 0.088(10) 0.068(9) 0.055(12) -0.010(10) 0.005(11) -0.022(9)
C54Y 0.080(9) 0.082(8) 0.053(11) -0.028(9) 0.001(9) -0.025(8)
C55Y 0.078(9) 0.076(8) 0.058(11) -0.030(9) -0.009(9) -0.025(8)
C56Y 0.086(9) 0.067(8) 0.045(10) -0.035(8) -0.008(8) -0.027(8)
C57Y 0.096(10) 0.063(9) 0.057(11) -0.013(9) -0.004(10) -0.021(9)

loop_
_atom_type_symbol
_atom_type_description
_atom_type_scat_dispersion_real
_atom_type_scat_dispersion_imag
_atom_type_scat_source
C C 0.0033 0.0016 'International Tables Vol C Tables 4.2.6.8 and 6.1.1.4'
H H 0.0000 0.0000 'International Tables Vol C Tables 4.2.6.8 and 6.1.1.4'
N N 0.0061 0.0033 'International Tables Vol C Tables 4.2.6.8 and 6.1.1.4'
O O 0.0106 0.0060 'International Tables Vol C Tables 4.2.6.8 and 6.1.1.4'

loop_
_geom_angle_atom_site_label_1
_geom_angle_atom_site_label_2
_geom_angle_atom_site_label_3
_geom_angle
C3A C1A C2A 111.7(5)
C3A C1A C4A 109.5(5)
C2A C1A C4A 107.0(5)
C3A C1A C5A 108.2(5)
C2A C1A C5A 109.2(4)
C4A C1A C5A 111.3(5)
O1A C2A C1A 108.1(4)
O1A C2A H2AA 110.1
C1A C2A H2AA 110.1
O1A C2A H2AB 110.1
C1A C2A H2AB 110.1
H2AA C2A H2AB 108.4
O2A C3A C1A 108.1(5)
O2A C3A H3AA 110.1
C1A C3A H3AA 110.1
O2A C3A H3AB 110.1
C1A C3A H3AB 110.1
H3AA C3A H3AB 108.4
O3A C4A C1A 108.7(4)
O3A C4A H4AA 109.9
C1A C4A H4AA 109.9
O3A C4A H4AB 109.9
C1A C4A H4AB 109.9
H4AA C4A H4AB 108.3
O4A C5A C1A 106.8(4)
O4A C5A H5AA 110.4
C1A C5A H5AA 110.4
O4A C5A H5AB 110.4
C1A C5A H5AB 110.4
H5AA C5A H5AB 108.6
O1A C6A C7A 125.9(5)
O1A C6A C11A 115.4(5)
C7A C6A C11A 118.7(5)
C8A C7A C6A 119.7(5)
C8A C7A H7AA 120.2
C6A C7A H7AA 120.2
C7A C8A C9A 122.6(6)
C7A C8A H8AA 118.7
C9A C8A H8AA 118.7
C8A C9A C10A 116.9(5)
C8A C9A C12A 120.7(6)
C10A C9A C12A 122.4(5)
C11A C10A C9A 122.0(5)
C11A C10A H10A 119.0
C9A C10A H10A 119.0
C10A C11A C6A 120.1(5)
C10A C11A H11A 119.9
C6A C11A H11A 119.9
N1A C12A C9A 122.5(6)
N1A C12A H12A 118.8
C9A C12A H12A 118.8
C18A C13A C14A 118.6(7)
C18A C13A N1A 117.1(7)
C14A C13A N1A 124.0(7)
C15A C14A C13A 120.1(7)
C15A C14A H14A 120.0
C13A C14A H14A 120.0
C14A C15A C16A 120.6(8)
C14A C15A H15A 119.7
C16A C15A H15A 119.7
C17A C16A C15A 119.4(8)
C17A C16A H16A 120.3
C15A C16A H16A 120.3
C16A C17A C18A 120.8(8)
C16A C17A H17A 119.6
C18A C17A H17A 119.6
C17A C18A C13A 120.5(7)
C17A C18A H18A 119.7
C13A C18A H18A 119.7
O2A C19A C24A 115.8(6)
O2A C19A C20A 124.2(5)
C24A C19A C20A 120.0(6)
C21A C20A C19A 119.4(6)
C21A C20A H20A 120.3
C19A C20A H20A 120.3
C20A C21A C22A 121.3(6)
C20A C21A H21A 119.3
C22A C21A H21A 119.3
C21A C22A C23A 117.8(6)
C21A C22A C25A 120.7(6)
C23A C22A C25A 121.5(6)
C24A C23A C22A 121.6(6)
C24A C23A H23A 119.2
C22A C23A H23A 119.2
C19A C24A C23A 119.9(6)
C19A C24A H24A 120.0
C23A C24A H24A 120.0
N2A C25A C22A 122.0(6)
N2A C25A H25A 119.0
C22A C25A H25A 119.0
C27A C26A C31A 120.3(7)
C27A C26A N2A 123.0(6)
C31A C26A N2A 116.6(6)
C26A C27A C28A 120.5(7)
C26A C27A H27A 119.8
C28A C27A H27A 119.8
C29A C28A C27A 118.6(8)
C29A C28A H28A 120.7
C27A C28A H28A 120.7
C30A C29A C28A 120.9(7)
C30A C29A H29A 119.6
C28A C29A H29A 119.6
C29A C30A C31A 120.0(7)
C29A C30A H30A 120.0
C31A C30A H30A 120.0
C30A C31A C26A 119.7(7)
C30A C31A H31A 120.1
C26A C31A H31A 120.1
O3A C32A C37A 115.0(5)
O3A C32A C33A 124.6(6)
C37A C32A C33A 120.4(6)
C34A C33A C32A 118.2(6)
C34A C33A H33A 120.9
C32A C33A H33A 120.9
C33A C34A C35A 120.8(6)
C33A C34A H34A 119.6
C35A C34A H34A 119.6
C36A C35A C34A 119.7(6)
C36A C35A C38A 119.4(6)
C34A C35A C38A 120.9(6)
C37A C36A C35A 120.5(6)
C37A C36A H36A 119.7
C35A C36A H36A 119.7
C36A C37A C32A 120.3(6)
C36A C37A H37A 119.8
C32A C37A H37A 119.8
N3A C38A C35A 122.8(6)
N3A C38A H38A 118.6
C35A C38A H38A 118.6
C44A C39A C40A 118.6(7)
C44A C39A N3A 118.7(7)
C40A C39A N3A 122.5(6)
C41A C40A C39A 118.8(7)
C41A C40A H40A 120.6
C39A C40A H40A 120.6
C42A C41A C40A 120.6(8)
C42A C41A H41A 119.7
C40A C41A H41A 119.7
C43A C42A C41A 121.1(8)
C43A C42A H42A 119.5
C41A C42A H42A 119.5
C42A C43A C44A 118.8(7)
C42A C43A H43A 120.6
C44A C43A H43A 120.6
C43A C44A C39A 122.0(7)
C43A C44A H44A 119.0
C39A C44A H44A 119.0
O4A C45A C46A 125.1(6)
O4A C45A C50A 115.5(6)
C46A C45A C50A 119.5(6)
C45A C46A C47A 119.0(6)
C45A C46A H46A 120.5
C47A C46A H46A 120.5
C48A C47A C46A 122.0(6)
C48A C47A H47A 119.0
C46A C47A H47A 119.0
C47A C48A C49A 119.1(6)
C47A C48A C51A 119.5(7)
C49A C48A C51A 121.4(7)
C50A C49A C48A 120.1(7)
C50A C49A H49A 120.0
C48A C49A H49A 120.0
C49A C50A C45A 120.4(7)
C49A C50A H50A 119.8
C45A C50A H50A 119.8
N4A C51A C48A 118.8(7)
N4A C51A H51B 120.6
C48A C51A H51B 120.6
C57A C52A C53A 120.0(8)
C57A C52A N4A 119.0(9)
C53A C52A N4A 120.9(9)
C54A C53A C52A 119.2(9)
C54A C53A H53B 120.4
C52A C53A H53B 120.4
C53A C54A C55A 118.9(10)
C53A C54A H54B 120.5
C55A C54A H54B 120.5
C56A C55A C54A 120.2(10)
C56A C55A H55B 119.9
C54A C55A H55B 119.9
C55A C56A C57A 121.5(11)
C55A C56A H56B 119.3
C57A C56A H56B 119.3
C56A C57A C52A 120.0(10)
C56A C57A H57B 120.0
C52A C57A H57B 120.0
C3B C1B C4B 103.2(7)
C3B C1B C5Y 97.6(18)
C4B C1B C5Y 118.6(19)
C3B C1B C2B 114.1(6)
C4B C1B C2B 111.7(16)
C5Y C1B C2B 111(2)
C3B C1B C4Y 111.4(12)
C4B C1B C4Y 10(2)
C5Y C1B C4Y 111(4)
C2B C1B C4Y 111(3)
C3B C1B C5B 112.1(8)
C4B C1B C5B 111.3(14)
C5Y C1B C5B 15(2)
C2B C1B C5B 104.6(8)
C4Y C1B C5B 103(3)
O1B C2B C1B 110.6(5)
O1B C2B H2BA 109.5
C1B C2B H2BA 109.5
O1B C2B H2BB 109.5
C1B C2B H2BB 109.5
H2BA C2B H2BB 108.1
O2B C3B C1B 109.7(5)
O2B C3B H3BA 109.7
C1B C3B H3BA 109.7
O2B C3B H3BB 109.7
C1B C3B H3BB 109.7
H3BA C3B H3BB 108.2
O1B C6B C11B 115.8(6)
O1B C6B C7B 123.9(7)
C11B C6B C7B 120.2(6)
C6B C7B C8B 118.5(7)
C6B C7B H7BA 120.8
C8B C7B H7BA 120.8
C9B C8B C7B 122.6(6)
C9B C8B H8BA 118.7
C7B C8B H8BA 118.7
C8B C9B C10B 117.3(6)
C8B C9B C12B 120.0(6)
C10B C9B C12B 122.6(7)
C11B C10B C9B 121.1(6)
C11B C10B H10B 119.4
C9B C10B H10B 119.4
C10B C11B C6B 120.2(6)
C10B C11B H11B 119.9
C6B C11B H11B 119.9
N1B C12B C9B 124.2(7)
N1B C12B H12B 117.9
C9B C12B H12B 117.9
C14B C13B C18B 119.1(8)
C14B C13B N1B 121.3(8)
C18B C13B N1B 119.6(7)
C13B C14B C15B 119.7(10)
C13B C14B H14B 120.2
C15B C14B H14B 120.2
C16B C15B C14B 120.1(12)
C16B C15B H15B 119.9
C14B C15B H15B 119.9
C17B C16B C15B 119.8(12)
C17B C16B H16B 120.1
C15B C16B H16B 120.1
C16B C17B C18B 120.4(12)
C16B C17B H17B 119.8
C18B C17B H17B 119.8
C17B C18B C13B 120.7(10)
C17B C18B H18B 119.6
C13B C18B H18B 119.6
O2B C19B C24B 116.6(7)
O2B C19B C20B 124.6(6)
C24B C19B C20B 118.8(7)
C21B C20B C19B 119.3(7)
C21B C20B H20B 120.3
C19B C20B H20B 120.3
C22B C21B C20B 122.6(7)
C22B C21B H21B 118.7
C20B C21B H21B 118.7
C21B C22B C23B 117.5(7)
C21B C22B C25B 123.7(8)
C23B C22B C25B 118.8(7)
C24B C23B C22B 120.5(7)
C24B C23B H23B 119.8
C22B C23B H23B 119.8
C23B C24B C19B 121.3(8)
C23B C24B H24B 119.3
C19B C24B H24B 119.3
N2B C25B C22B 123.9(7)
N2B C25B H25B 118.1
C22B C25B H25B 118.1
C27B C26B C31B 118.9(8)
C27B C26B N2B 122.0(8)
C31B C26B N2B 119.1(7)
C28B C27B C26B 120.2(9)
C28B C27B H27B 119.9
C26B C27B H27B 119.9
C27B C28B C29B 122.2(9)
C27B C28B H28B 118.9
C29B C28B H28B 118.9
C30B C29B C28B 117.4(9)
C30B C29B H29B 121.3
C28B C29B H29B 121.3
C31B C30B C29B 120.2(9)
C31B C30B H30B 119.9
C29B C30B H30B 119.9
C30B C31B C26B 121.0(8)
C30B C31B H31B 119.5
C26B C31B H31B 119.5
C2C C1C C4C 106.4(5)
C2C C1C C3C 109.8(5)
C4C C1C C3C 107.2(5)
C2C C1C C5C 107.8(5)
C4C C1C C5C 113.9(5)
C3C C1C C5C 111.6(5)
O1C C2C C1C 106.9(4)
O1C C2C H2CA 110.3
C1C C2C H2CA 110.3
O1C C2C H2CB 110.3
C1C C2C H2CB 110.3
H2CA C2C H2CB 108.6
O2C C3C C1C 108.0(5)
O2C C3C H3CA 110.1
C1C C3C H3CA 110.1
O2C C3C H3CB 110.1
C1C C3C H3CB 110.1
H3CA C3C H3CB 108.4
O3C C4C C1C 109.5(5)
O3C C4C H4CA 109.8
C1C C4C H4CA 109.8
O3C C4C H4CB 109.8
C1C C4C H4CB 109.8
H4CA C4C H4CB 108.2
O4C C5C C1C 108.8(5)
O4C C5C H5CA 109.9
C1C C5C H5CA 109.9
O4C C5C H5CB 109.9
C1C C5C H5CB 109.9
H5CA C5C H5CB 108.3
C7C C6C C11C 120.6(6)
C7C C6C O1C 124.1(6)
C11C C6C O1C 115.3(5)
C6C C7C C8C 119.4(6)
C6C C7C H7CA 120.3
C8C C7C H7CA 120.3
C7C C8C C9C 121.4(6)
C7C C8C H8CA 119.3
C9C C8C H8CA 119.3
C8C C9C C10C 118.5(6)
C8C C9C C12C 120.7(6)
C10C C9C C12C 120.8(6)
C11C C10C C9C 119.9(6)
C11C C10C H10C 120.1
C9C C10C H10C 120.1
C6C C11C C10C 120.2(5)
C6C C11C H11C 119.9
C10C C11C H11C 119.9
N1C C12C C9C 125.4(6)
N1C C12C H12C 117.3
C9C C12C H12C 117.3
C18C C13C C14C 121.2(7)
C18C C13C N1C 116.5(6)
C14C C13C N1C 122.3(7)
C13C C14C C15C 118.4(8)
C13C C14C H14C 120.8
C15C C14C H14C 120.8
C16C C15C C14C 120.6(9)
C16C C15C H15C 119.7
C14C C15C H15C 119.7
C15C C16C C17C 121.1(9)
C15C C16C H16C 119.4
C17C C16C H16C 119.4
C18C C17C C16C 118.1(9)
C18C C17C H17C 120.9
C16C C17C H17C 120.9
C13C C18C C17C 120.5(8)
C13C C18C H18C 119.8
C17C C18C H18C 119.8
C20C C19C O2C 124.8(5)
C20C C19C C24C 120.5(6)
O2C C19C C24C 114.6(6)
C19C C20C C21C 119.4(6)
C19C C20C H20C 120.3
C21C C20C H20C 120.3
C22C C21C C20C 121.1(6)
C22C C21C H21C 119.4
C20C C21C H21C 119.4
C23C C22C C21C 118.4(6)
C23C C22C C25C 121.2(6)
C21C C22C C25C 120.4(6)
C22C C23C C24C 122.1(6)
C22C C23C H23C 118.9
C24C C23C H23C 118.9
C23C C24C C19C 118.4(6)
C23C C24C H24C 120.8
C19C C24C H24C 120.8
N2C C25C C22C 120.9(7)
N2C C25C H25C 119.5
C22C C25C H25C 119.5
C27C C26C C31C 120.3(6)
C27C C26C N2C 122.8(7)
C31C C26C N2C 116.5(7)
C26C C27C C28C 118.6(7)
C26C C27C H27C 120.7
C28C C27C H27C 120.7
C29C C28C C27C 120.6(7)
C29C C28C H28C 119.7
C27C C28C H28C 119.7
C30C C29C C28C 118.7(7)
C30C C29C H29C 120.6
C28C C29C H29C 120.6
C29C C30C C31C 122.2(7)
C29C C30C H30C 118.9
C31C C30C H30C 118.9
C30C C31C C26C 119.5(7)
C30C C31C H31C 120.2
C26C C31C H31C 120.2
O3C C32C C33C 123.4(6)
O3C C32C C37C 115.4(6)
C33C C32C C37C 121.1(6)
C32C C33C C34C 118.1(6)
C32C C33C H33C 120.9
C34C C33C H33C 120.9
C35C C34C C33C 122.3(7)
C35C C34C H34C 118.8
C33C C34C H34C 118.8
C34C C35C C36C 118.4(6)
C34C C35C C38C 124.0(12)
C36C C35C C38C 117.6(12)
C34C C35C C38X 114.0(13)
C36C C35C C38X 127.6(13)
C38C C35C C38X 10(2)
C37C C36C C35C 120.4(6)
C37C C36C H36C 119.8
C35C C36C H36C 119.8
C36C C37C C32C 119.6(6)
C36C C37C H37C 120.2
C32C C37C H37C 120.2
O4C C45C C46C 125.7(6)
O4C C45C C50C 114.6(6)
C46C C45C C50C 119.7(6)
C45C C46C C47C 120.3(6)
C45C C46C H46C 119.8
C47C C46C H46C 119.8
C46C C47C C48C 120.0(7)
C46C C47C H47C 120.0
C48C C47C H47C 120.0
C49C C48C C47C 117.8(6)
C49C C48C C51C 118.0(12)
C47C C48C C51C 124.0(12)
C49C C48C C51X 121.8(14)
C47C C48C C51X 120.2(14)
C51C C48C C51X 8(3)
C50C C49C C48C 123.4(7)
C50C C49C H49C 118.3
C48C C49C H49C 118.3
C49C C50C C45C 118.7(7)
C49C C50C H50C 120.6
C45C C50C H50C 120.6
C5D C1D C2D 108.8(6)
C5D C1D C3D 112.0(6)
C2D C1D C3D 109.8(5)
C5D C1D C4D 107.3(6)
C2D C1D C4D 110.0(6)
C3D C1D C4D 108.9(6)
O1D C2D C1D 107.4(5)
O1D C2D H2DA 110.2
C1D C2D H2DA 110.2
O1D C2D H2DB 110.2
C1D C2D H2DB 110.2
H2DA C2D H2DB 108.5
O2D C3D C1D 109.3(5)
O2D C3D H3DA 109.8
C1D C3D H3DA 109.8
O2D C3D H3DB 109.8
C1D C3D H3DB 109.8
H3DA C3D H3DB 108.3
O3D C4D C1D 105.7(6)
O3D C4D H4DA 110.6
C1D C4D H4DA 110.6
O3D C4D H4DB 110.6
C1D C4D H4DB 110.6
H4DA C4D H4DB 108.7
O4D C5D C1D 107.6(6)
O4D C5D H5DA 110.2
C1D C5D H5DA 110.2
O4D C5D H5DB 110.2
C1D C5D H5DB 110.2
H5DA C5D H5DB 108.5
C11D C6D C7D 120.8(5)
C11D C6D O1D 115.2(5)
C7D C6D O1D 124.1(6)
C6D C7D C8D 118.1(6)
C6D C7D H7DA 120.9
C8D C7D H7DA 120.9
C9D C8D C7D 122.3(5)
C9D C8D H8DA 118.9
C7D C8D H8DA 118.9
C8D C9D C10D 118.3(5)
C8D C9D C12D 120.4(5)
C10D C9D C12D 121.2(5)
C11D C10D C9D 120.4(6)
C11D C10D H10D 119.8
C9D C10D H10D 119.8
C10D C11D C6D 120.1(5)
C10D C11D H11D 119.9
C6D C11D H11D 119.9
N1D C12D C9D 124.5(5)
N1D C12D H12D 117.8
C9D C12D H12D 117.8
C18D C13D C14D 120.6(6)
C18D C13D N1D 118.3(6)
C14D C13D N1D 121.1(6)
C15D C14D C13D 119.0(7)
C15D C14D H14D 120.5
C13D C14D H14D 120.5
C16D C15D C14D 120.1(7)
C16D C15D H15D 120.0
C14D C15D H15D 120.0
C15D C16D C17D 120.7(7)
C15D C16D H16D 119.6
C17D C16D H16D 119.6
C16D C17D C18D 119.3(7)
C16D C17D H17D 120.4
C18D C17D H17D 120.4
C13D C18D C17D 120.4(7)
C13D C18D H18D 119.8
C17D C18D H18D 119.8
O2D C19D C20D 125.5(7)
O2D C19D C24D 114.7(7)
C20D C19D C24D 119.8(6)
C21D C20D C19D 119.3(6)
C21D C20D H20D 120.4
C19D C20D H20D 120.4
C20D C21D C22D 122.2(7)
C20D C21D H21D 118.9
C22D C21D H21D 118.9
C21D C22D C23D 117.3(6)
C21D C22D C25D 120.5(7)
C23D C22D C25D 122.2(7)
C24D C23D C22D 122.0(7)
C24D C23D H23D 119.0
C22D C23D H23D 119.0
C23D C24D C19D 119.3(7)
C23D C24D H24D 120.4
C19D C24D H24D 120.4
N2D C25D C22D 121.2(7)
N2D C25D H25D 119.4
C22D C25D H25D 119.4
C27D C26D C31D 119.7(7)
C27D C26D N2D 124.7(7)
C31D C26D N2D 115.6(7)
C26D C27D C28D 119.6(8)
C26D C27D H27D 120.2
C28D C27D H27D 120.2
C29D C28D C27D 120.4(9)
C29D C28D H28D 119.8
C27D C28D H28D 119.8
C30D C29D C28D 120.1(8)
C30D C29D H29D 120.0
C28D C29D H29D 120.0
C29D C30D C31D 120.0(9)
C29D C30D H30D 120.0
C31D C30D H30D 120.0
C26D C31D C30D 120.3(8)
C26D C31D H31D 119.9
C30D C31D H31D 119.9
O3D C32D C37D 115.8(7)
O3D C32D C33D 124.6(8)
C37D C32D C33D 119.7(8)
C34D C33D C32D 119.0(8)
C34D C33D H33D 120.5
C32D C33D H33D 120.5
C33D C34D C35D 120.8(7)
C33D C34D H34D 119.6
C35D C34D H34D 119.6
C36D C35D C34D 118.5(7)
C36D C35D C38W 116.3(13)
C34D C35D C38W 125.2(13)
C36D C35D C38D 125.2(15)
C34D C35D C38D 116.0(14)
C38W C35D C38D 12(2)
C37D C36D C35D 121.0(8)
C37D C36D H36D 119.5
C35D C36D H36D 119.5
C36D C37D C32D 121.0(8)
C36D C37D H37D 119.5
C32D C37D H37D 119.5
O4D C45D C46D 126.2(7)
O4D C45D C50D 114.3(8)
C46D C45D C50D 119.5(8)
C47D C46D C45D 120.0(7)
C47D C46D H46D 120.0
C45D C46D H46D 120.0
C46D C47D C48D 120.6(8)
C46D C47D H47D 119.7
C48D C47D H47D 119.7
C49D C48D C47D 119.0(8)
C49D C48D C51D 113.5(11)
C47D C48D C51D 125.7(11)
C49D C48D C51 119(3)
C47D C48D C51 120(3)
C51D C48D C51 29(3)
C49D C48D C51W 124.0(10)
C47D C48D C51W 116.4(11)
C51D C48D C51W 23.6(14)
C51 C48D C51W 8(3)
C48D C49D C50D 122.0(8)
C48D C49D H49D 119.0
C50D C49D H49D 119.0
C49D C50D C45D 118.9(9)
C49D C50D H50D 120.5
C45D C50D H50D 120.5
C12A N1A C13A 120.4(6)
C25A N2A C26A 118.8(5)
C38A N3A C39A 118.7(6)
C51A N4A C52A 118.2(7)
C12B N1B C13B 116.7(6)
C25B N2B C26B 120.3(7)
C12C N1C C13C 117.8(6)
C25C N2C C26C 119.5(6)
C12D N1D C13D 120.0(5)
C25D N2D C26D 120.2(6)
C6A O1A C2A 116.4(4)
C19A O2A C3A 118.2(4)
C32A O3A C4A 119.1(4)
C45A O4A C5A 117.8(4)
C6B O1B C2B 117.5(5)
C19B O2B C3B 118.0(5)
C6C O1C C2C 119.6(4)
C19C O2C C3C 116.2(5)
C32C O3C C4C 118.0(5)
C45C O4C C5C 117.2(5)
C6D O1D C2D 118.2(4)
C19D O2D C3D 116.2(5)
C32D O3D C4D 118.4(5)
C45D O4D C5D 117.0(6)
N3D C38D C35D 132(2)
N3D C38D H38B 114.1
C35D C38D H38B 114.1
C38D N3D C39D 123.5(14)
C40D C39D C44D 115.5(12)
C40D C39D N3D 124.5(11)
C44D C39D N3D 120.0(11)
C39D C40D C41D 119.4(14)
C39D C40D H40B 120.3
C41D C40D H40B 120.3
C42D C41D C40D 123.2(16)
C42D C41D H41B 118.4
C40D C41D H41B 118.4
C43D C42D C41D 119.4(16)
C43D C42D H42B 120.3
C41D C42D H42B 120.3
C42D C43D C44D 117.1(14)
C42D C43D H43B 121.5
C44D C43D H43B 121.5
C43D C44D C39D 125.2(13)
C43D C44D H44B 117.4
C39D C44D H44B 117.4
N3W C38W C35D 116.0(17)
N3W C38W H38C 122.0
C35D C38W H38C 122.0
C38W N3W C39W 118.5(12)
C40W C39W C44W 121.3(11)
C40W C39W N3W 120.0(10)
C44W C39W N3W 118.7(11)
C41W C40W C39W 119.9(12)
C41W C40W H40C 120.0
C39W C40W H40C 120.0
C42W C41W C40W 118.5(13)
C42W C41W H41C 120.8
C40W C41W H41C 120.8
C43W C42W C41W 122.0(14)
C43W C42W H42C 119.0
C41W C42W H42C 119.0
C42W C43W C44W 120.6(12)
C42W C43W H43C 119.7
C44W C43W H43C 119.7
C43W C44W C39W 117.3(11)
C43W C44W H44C 121.3
C39W C44W H44C 121.3
N4C C51C C48C 126.2(19)
N4C C51C H51C 116.9
C48C C51C H51C 116.9
C51C N4C C52C 114.3(11)
C53C C52C C57C 121.2(11)
C53C C52C N4C 121.1(10)
C57C C52C N4C 117.7(11)
C52C C53C C54C 120.2(12)
C52C C53C H53C 119.9
C54C C53C H53C 119.9
C55C C54C C53C 120.4(12)
C55C C54C H54C 119.8
C53C C54C H54C 119.8
C54C C55C C56C 120.6(13)
C54C C55C H55C 119.7
C56C C55C H55C 119.7
C55C C56C C57C 120.5(15)
C55C C56C H56C 119.8
C57C C56C H56C 119.8
C52C C57C C56C 116.8(13)
C52C C57C H57C 121.6
C56C C57C H57C 121.6
N4X C51X C48C 121(2)
N4X C51X H51D 119.3
C48C C51X H51D 119.3
C51X N4X C52X 118.7(11)
C53X C52X C57X 118.8(11)
C53X C52X N4X 121.3(11)
C57X C52X N4X 119.9(11)
C52X C53X C54X 120.8(12)
C52X C53X H53D 119.6
C54X C53X H53D 119.6
C55X C54X C53X 121.4(12)
C55X C54X H54D 119.3
C53X C54X H54D 119.3
C54X C55X C56X 118.7(13)
C54X C55X H55D 120.7
C56X C55X H55D 120.7
C57X C56X C55X 120.7(15)
C57X C56X H56D 119.7
C55X C56X H56D 119.7
C52X C57X C56X 119.2(14)
C52X C57X H57D 120.4
C56X C57X H57D 120.4
N3C C38C C35C 125.4(19)
N3C C38C H38D 117.3
C35C C38C H38D 117.3
C38C N3C C39C 116.7(11)
C40C C39C C44C 119.9(12)
C40C C39C N3C 120.8(11)
C44C C39C N3C 119.3(11)
C39C C40C C41C 120.5(14)
C39C C40C H40D 119.8
C41C C40C H40D 119.8
C42C C41C C40C 117.9(14)
C42C C41C H41D 121.1
C40C C41C H41D 121.1
C43C C42C C41C 121.4(14)
C43C C42C H42D 119.3
C41C C42C H42D 119.3
C42C C43C C44C 121.1(14)
C42C C43C H43D 119.5
C44C C43C H43D 119.5
C43C C44C C39C 118.8(13)
C43C C44C H44D 120.6
C39C C44C H44D 120.6
N3X C38X C35C 119.5(19)
N3X C38X H38E 120.2
C35C C38X H38E 120.2
C38X N3X C39X 119.4(11)
C40X C39X C44X 117.9(11)
C40X C39X N3X 122.7(10)
C44X C39X N3X 119.3(11)
C39X C40X C41X 120.0(13)
C39X C40X H40E 120.0
C41X C40X H40E 120.0
C42X C41X C40X 121.5(14)
C42X C41X H41E 119.2
C40X C41X H41E 119.2
C43X C42X C41X 118.9(15)
C43X C42X H42E 120.6
C41X C42X H42E 120.6
C42X C43X C44X 119.8(15)
C42X C43X H43E 120.1
C44X C43X H43E 120.1
C39X C44X C43X 120.9(13)
C39X C44X H44E 119.5
C43X C44X H44E 119.5
N4D C51D C48D 122.4(16)
N4D C51D H51E 118.8
C48D C51D H51E 118.8
C51D N4D C52D 116.5(11)
C53D C52D C57D 120.3(11)
C53D C52D N4D 121.2(10)
C57D C52D N4D 118.5(10)
C52D C53D C54D 119.4(13)
C52D C53D H53E 120.3
C54D C53D H53E 120.3
C55D C54D C53D 119.2(13)
C55D C54D H54E 120.4
C53D C54D H54E 120.4
C56D C55D C54D 122.4(14)
C56D C55D H55E 118.8
C54D C55D H55E 118.8
C55D C56D C57D 119.0(15)
C55D C56D H56E 120.5
C57D C56D H56E 120.5
C56D C57D C52D 119.1(14)
C56D C57D H57E 120.4
C52D C57D H57E 120.4
N4W C51W C48D 125.1(17)
N4W C51W H51F 117.5
C48D C51W H51F 117.5
C51W N4W C52W 124.4(11)
C57W C52W C53W 124.1(12)
C57W C52W N4W 117.4(11)
C53W C52W N4W 118.4(11)
C54W C53W C52W 118.3(14)
C54W C53W H53F 120.9
C52W C53W H53F 120.9
C55W C54W C53W 115.7(15)
C55W C54W H54F 122.2
C53W C54W H54F 122.2
C56W C55W C54W 127.7(17)
C56W C55W H55F 116.2
C54W C55W H55F 116.2
C55W C56W C57W 117.6(16)
C55W C56W H56F 121.2
C57W C56W H56F 121.2
C56W C57W C52W 116.3(14)
C56W C57W H57F 121.8
C52W C57W H57F 121.8
N4 C51 C48D 122(4)
N4 C51 H51A 118.9
C48D C51 H51A 118.9
C51 N4 C52 116.9(16)
C53 C52 C57 119.8(15)
C53 C52 N4 120.2(13)
C57 C52 N4 120.1(13)
C52 C53 C54 120.1(17)
C52 C53 H53A 119.9
C54 C53 H53A 119.9
C55 C54 C53 119.4(19)
C55 C54 H54A 120.3
C53 C54 H54A 120.3
C54 C55 C56 121.3(19)
C54 C55 H55A 119.3
C56 C55 H55A 119.3
C55 C56 C57 119.9(19)
C55 C56 H56A 120.1
C57 C56 H56A 120.1
C56 C57 C52 119.5(17)
C56 C57 H57A 120.3
C52 C57 H57A 120.3
O3B C4B C1B 106.4(9)
O3B C4B H4BA 110.4
C1B C4B H4BA 110.4
O3B C4B H4BB 110.4
C1B C4B H4BB 110.4
H4BA C4B H4BB 108.6
C32B O3B C4B 114.9(8)
O3B C32B C33B 123.6(9)
O3B C32B C37B 113.2(9)
C33B C32B C37B 123.2(8)
C34B C33B C32B 116.3(9)
C34B C33B H33B 121.8
C32B C33B H33B 121.8
C33B C34B C35B 122.7(9)
C33B C34B H34B 118.7
C35B C34B H34B 118.7
C34B C35B C36B 119.3(9)
C34B C35B C38B 119.8(8)
C36B C35B C38B 120.8(9)
C37B C36B C35B 119.2(10)
C37B C36B H36B 120.4
C35B C36B H36B 120.4
C36B C37B C32B 119.2(10)
C36B C37B H37B 120.4
C32B C37B H37B 120.4
N3B C38B C35B 123.6(9)
N3B C38B H38F 118.2
C35B C38B H38F 118.2
C38B N3B C39B 119.9(8)
C44B C39B C40B 118.0(9)
C44B C39B N3B 118.4(8)
C40B C39B N3B 123.6(8)
C41B C40B C39B 120.5(10)
C41B C40B H40F 119.8
C39B C40B H40F 119.8
C42B C41B C40B 119.7(11)
C42B C41B H41F 120.1
C40B C41B H41F 120.1
C43B C42B C41B 120.1(11)
C43B C42B H42F 119.9
C41B C42B H42F 119.9
C42B C43B C44B 120.7(10)
C42B C43B H43F 119.6
C44B C43B H43F 119.6
C39B C44B C43B 120.8(9)
C39B C44B H44F 119.6
C43B C44B H44F 119.6
O4B C5B C1B 104.4(8)
O4B C5B H5BA 110.9
C1B C5B H5BA 110.9
O4B C5B H5BB 110.9
C1B C5B H5BB 110.9
H5BA C5B H5BB 108.9
C45B O4B C5B 119.3(8)
O4B C45B C46B 126.1(9)
O4B C45B C50B 113.1(9)
C46B C45B C50B 120.8(9)
C45B C46B C47B 118.9(10)
C45B C46B H46B 120.5
C47B C46B H46B 120.5
C48B C47B C46B 120.6(10)
C48B C47B H47B 119.7
C46B C47B H47B 119.7
C47B C48B C49B 120.3(9)
C47B C48B C51B 118.0(9)
C49B C48B C51B 121.7(10)
C50B C49B C48B 119.8(10)
C50B C49B H49B 120.1
C48B C49B H49B 120.1
C49B C50B C45B 119.4(10)
C49B C50B H50B 120.3
C45B C50B H50B 120.3
N4B C51B C48B 120.3(11)
N4B C51B H51G 119.9
C48B C51B H51G 119.9
C51B N4B C52B 121.1(9)
C53B C52B C57B 117.3(8)
C53B C52B N4B 125.5(8)
C57B C52B N4B 117.2(7)
C54B C53B C52B 120.2(9)
C54B C53B H53G 119.9
C52B C53B H53G 119.9
C55B C54B C53B 121.2(9)
C55B C54B H54G 119.4
C53B C54B H54G 119.4
C54B C55B C56B 119.6(9)
C54B C55B H55G 120.2
C56B C55B H55G 120.2
C55B C56B C57B 120.1(9)
C55B C56B H56G 119.9
C57B C56B H56G 119.9
C56B C57B C52B 121.4(8)
C56B C57B H57G 119.3
C52B C57B H57G 119.3
O3Y C4Y C1B 109.3(15)
O3Y C4Y H4YA 109.8
C1B C4Y H4YA 109.8
O3Y C4Y H4YB 109.8
C1B C4Y H4YB 109.8
H4YA C4Y H4YB 108.3
C32Y O3Y C4Y 117.2(14)
C33Y C32Y O3Y 125.7(14)
C33Y C32Y C37Y 119.5(14)
O3Y C32Y C37Y 114.8(13)
C32Y C33Y C34Y 120.6(17)
C32Y C33Y H33E 119.7
C34Y C33Y H33E 119.7
C35Y C34Y C33Y 121.2(18)
C35Y C34Y H34E 119.4
C33Y C34Y H34E 119.4
C34Y C35Y C36Y 117.2(16)
C34Y C35Y C38Y 125(2)
C36Y C35Y C38Y 117.6(19)
C37Y C36Y C35Y 121.9(17)
C37Y C36Y H36E 119.1
C35Y C36Y H36E 119.1
C36Y C37Y C32Y 119.4(17)
C36Y C37Y H37E 120.3
C32Y C37Y H37E 120.3
N3Y C38Y C35Y 121(2)
N3Y C38Y H38G 119.7
C35Y C38Y H38G 119.7
C38Y N3Y C39Y 126(2)
C40Y C39Y C44Y 119.7(14)
C40Y C39Y N3Y 121.1(13)
C44Y C39Y N3Y 119.1(12)
C39Y C40Y C41Y 118.4(16)
C39Y C40Y H40G 120.8
C41Y C40Y H40G 120.8
C42Y C41Y C40Y 121.1(17)
C42Y C41Y H41G 119.4
C40Y C41Y H41G 119.4
C41Y C42Y C43Y 120.8(18)
C41Y C42Y H42G 119.6
C43Y C42Y H42G 119.6
C42Y C43Y C44Y 118.7(17)
C42Y C43Y H43G 120.7
C44Y C43Y H43G 120.7
C43Y C44Y C39Y 120.5(16)
C43Y C44Y H44G 119.7
C39Y C44Y H44G 119.7
O4Y C5Y C1B 107.9(16)
O4Y C5Y H5YA 110.1
C1B C5Y H5YA 110.1
O4Y C5Y H5YB 110.1
C1B C5Y H5YB 110.1
H5YA C5Y H5YB 108.4
C45Y O4Y C5Y 117.7(15)
O4Y C45Y C46Y 126.2(14)
O4Y C45Y C50Y 113.0(14)
C46Y C45Y C50Y 120.8(15)
C45Y C46Y C47Y 117.8(18)
C45Y C46Y H46E 121.1
C47Y C46Y H46E 121.1
C48Y C47Y C46Y 123.0(18)
C48Y C47Y H47E 118.5
C46Y C47Y H47E 118.5
C47Y C48Y C49Y 117.4(15)
C47Y C48Y C51Y 125(2)
C49Y C48Y C51Y 118(2)
C50Y C49Y C48Y 120.4(17)
C50Y C49Y H49E 119.8
C48Y C49Y H49E 119.8
C49Y C50Y C45Y 120.1(17)
C49Y C50Y H50E 120.0
C45Y C50Y H50E 120.0
N4Y C51Y C48Y 123(2)
N4Y C51Y H51H 118.6
C48Y C51Y H51H 118.6
C51Y N4Y C52Y 120.0(13)
C57Y C52Y C53Y 119.5(13)
C57Y C52Y N4Y 119.1(12)
C53Y C52Y N4Y 121.4(12)
C54Y C53Y C52Y 119.1(15)
C54Y C53Y H53H 120.5
C52Y C53Y H53H 120.5
C55Y C54Y C53Y 119.6(16)
C55Y C54Y H54H 120.2
C53Y C54Y H54H 120.2
C56Y C55Y C54Y 121.8(18)
C56Y C55Y H55H 119.1
C54Y C55Y H55H 119.1
C55Y C56Y C57Y 118.9(16)
C55Y C56Y H56H 120.6
C57Y C56Y H56H 120.6
C56Y C57Y C52Y 120.5(15)
C56Y C57Y H57H 119.7
C52Y C57Y H57H 119.7

loop_
_geom_bond_atom_site_label_1
_geom_bond_atom_site_label_2
_geom_bond_distance
C1A C3A 1.517(7)
C1A C2A 1.528(7)
C1A C4A 1.528(7)
C1A C5A 1.543(7)
C2A O1A 1.439(6)
C2A H2AA 0.9900
C2A H2AB 0.9900
C3A O2A 1.432(6)
C3A H3AA 0.9900
C3A H3AB 0.9900
C4A O3A 1.423(6)
C4A H4AA 0.9900
C4A H4AB 0.9900
C5A O4A 1.423(6)
C5A H5AA 0.9900
C5A H5AB 0.9900
C6A O1A 1.361(6)
C6A C7A 1.394(7)
C6A C11A 1.403(7)
C7A C8A 1.370(8)
C7A H7AA 0.9500
C8A C9A 1.384(7)
C8A H8AA 0.9500
C9A C10A 1.399(7)
C9A C12A 1.453(8)
C10A C11A 1.362(7)
C10A H10A 0.9500
C11A H11A 0.9500
C12A N1A 1.265(7)
C12A H12A 0.9500
C13A C18A 1.384(9)
C13A C14A 1.394(9)
C13A N1A 1.425(8)
C14A C15A 1.377(9)
C14A H14A 0.9500
C15A C16A 1.384(10)
C15A H15A 0.9500
C16A C17A 1.361(10)
C16A H16A 0.9500
C17A C18A 1.381(9)
C17A H17A 0.9500
C18A H18A 0.9500
C19A O2A 1.361(7)
C19A C24A 1.370(8)
C19A C20A 1.400(8)
C20A C21A 1.374(8)
C20A H20A 0.9500
C21A C22A 1.390(8)
C21A H21A 0.9500
C22A C23A 1.390(8)
C22A C25A 1.451(8)
C23A C24A 1.371(8)
C23A H23A 0.9500
C24A H24A 0.9500
C25A N2A 1.265(7)
C25A H25A 0.9500
C26A C27A 1.341(8)
C26A C31A 1.386(8)
C26A N2A 1.428(7)
C27A C28A 1.403(9)
C27A H27A 0.9500
C28A C29A 1.369(10)
C28A H28A 0.9500
C29A C30A 1.364(10)
C29A H29A 0.9500
C30A C31A 1.369(9)
C30A H30A 0.9500
C31A H31A 0.9500
C32A O3A 1.363(7)
C32A C37A 1.386(8)
C32A C33A 1.387(7)
C33A C34A 1.380(8)
C33A H33A 0.9500
C34A C35A 1.393(8)
C34A H34A 0.9500
C35A C36A 1.362(8)
C35A C38A 1.487(9)
C36A C37A 1.357(8)
C36A H36A 0.9500
C37A H37A 0.9500
C38A N3A 1.248(7)
C38A H38A 0.9500
C39A C44A 1.369(8)
C39A C40A 1.389(9)
C39A N3A 1.441(8)
C40A C41A 1.386(10)
C40A H40A 0.9500
C41A C42A 1.355(10)
C41A H41A 0.9500
C42A C43A 1.354(9)
C42A H42A 0.9500
C43A C44A 1.368(9)
C43A H43A 0.9500
C44A H44A 0.9500
C45A O4A 1.363(7)
C45A C46A 1.370(8)
C45A C50A 1.386(9)
C46A C47A 1.386(8)
C46A H46A 0.9500
C47A C48A 1.353(9)
C47A H47A 0.9500
C48A C49A 1.377(9)
C48A C51A 1.511(9)
C49A C50A 1.376(9)
C49A H49A 0.9500
C50A H50A 0.9500
C51A N4A 1.235(8)
C51A H51B 0.9500
C52A C57A 1.356(11)
C52A C53A 1.402(11)
C52A N4A 1.463(9)
C53A C54A 1.379(11)
C53A H53B 0.9500
C54A C55A 1.385(13)
C54A H54B 0.9500
C55A C56A 1.348(13)
C55A H55B 0.9500
C56A C57A 1.354(11)
C56A H56B 0.9500
C57A H57B 0.9500
C1B C3B 1.519(8)
C1B C4B 1.523(12)
C1B C5Y 1.525(19)
C1B C2B 1.528(8)
C1B C4Y 1.549(18)
C1B C5B 1.551(12)
C2B O1B 1.403(7)
C2B H2BA 0.9900
C2B H2BB 0.9900
C3B O2B 1.414(7)
C3B H3BA 0.9900
C3B H3BB 0.9900
C6B O1B 1.376(7)
C6B C11B 1.376(8)
C6B C7B 1.384(8)
C7B C8B 1.387(9)
C7B H7BA 0.9500
C8B C9B 1.373(9)
C8B H8BA 0.9500
C9B C10B 1.400(8)
C9B C12B 1.464(9)
C10B C11B 1.370(8)
C10B H10B 0.9500
C11B H11B 0.9500
C12B N1B 1.242(8)
C12B H12B 0.9500
C13B C14B 1.364(10)
C13B C18B 1.381(10)
C13B N1B 1.428(8)
C14B C15B 1.388(12)
C14B H14B 0.9500
C15B C16B 1.382(15)
C15B H15B 0.9500
C16B C17B 1.339(15)
C16B H16B 0.9500
C17B C18B 1.373(12)
C17B H17B 0.9500
C18B H18B 0.9500
C19B O2B 1.343(8)
C19B C24B 1.359(9)
C19B C20B 1.391(8)
C20B C21B 1.371(9)
C20B H20B 0.9500
C21B C22B 1.349(9)
C21B H21B 0.9500
C22B C23B 1.405(9)
C22B C25B 1.411(10)
C23B C24B 1.360(9)
C23B H23B 0.9500
C24B H24B 0.9500
C25B N2B 1.298(8)
C25B H25B 0.9500
C26B C27B 1.369(9)
C26B C31B 1.385(10)
C26B N2B 1.404(9)
C27B C28B 1.364(11)
C27B H27B 0.9500
C28B C29B 1.391(11)
C28B H28B 0.9500
C29B C30B 1.388(11)
C29B H29B 0.9500
C30B C31B 1.378(10)
C30B H30B 0.9500
C31B H31B 0.9500
C1C C2C 1.523(7)
C1C C4C 1.524(7)
C1C C3C 1.543(8)
C1C C5C 1.545(8)
C2C O1C 1.420(7)
C2C H2CA 0.9900
C2C H2CB 0.9900
C3C O2C 1.421(6)
C3C H3CA 0.9900
C3C H3CB 0.9900
C4C O3C 1.422(6)
C4C H4CA 0.9900
C4C H4CB 0.9900
C5C O4C 1.408(6)
C5C H5CA 0.9900
C5C H5CB 0.9900
C6C C7C 1.364(7)
C6C C11C 1.371(8)
C6C O1C 1.377(6)
C7C C8C 1.371(8)
C7C H7CA 0.9500
C8C C9C 1.379(8)
C8C H8CA 0.9500
C9C C10C 1.391(7)
C9C C12C 1.463(8)
C10C C11C 1.376(8)
C10C H10C 0.9500
C11C H11C 0.9500
C12C N1C 1.229(7)
C12C H12C 0.9500
C13C C18C 1.373(9)
C13C C14C 1.378(9)
C13C N1C 1.452(8)
C14C C15C 1.390(10)
C14C H14C 0.9500
C15C C16C 1.362(12)
C15C H15C 0.9500
C16C C17C 1.393(11)
C16C H16C 0.9500
C17C C18C 1.386(10)
C17C H17C 0.9500
C18C H18C 0.9500
C19C C20C 1.357(8)
C19C O2C 1.373(7)
C19C C24C 1.388(8)
C20C C21C 1.377(8)
C20C H20C 0.9500
C21C C22C 1.368(8)
C21C H21C 0.9500
C22C C23C 1.362(8)
C22C C25C 1.476(8)
C23C C24C 1.366(8)
C23C H23C 0.9500
C24C H24C 0.9500
C25C N2C 1.230(7)
C25C H25C 0.9500
C26C C27C 1.366(9)
C26C C31C 1.374(8)
C26C N2C 1.447(8)
C27C C28C 1.397(9)
C27C H27C 0.9500
C28C C29C 1.385(9)
C28C H28C 0.9500
C29C C30C 1.334(9)
C29C H29C 0.9500
C30C C31C 1.368(9)
C30C H30C 0.9500
C31C H31C 0.9500
C32C O3C 1.363(6)
C32C C33C 1.376(8)
C32C C37C 1.384(8)
C33C C34C 1.377(8)
C33C H33C 0.9500
C34C C35C 1.360(9)
C34C H34C 0.9500
C35C C36C 1.405(8)
C35C C38C 1.480(12)
C35C C38X 1.486(13)
C36C C37C 1.359(8)
C36C H36C 0.9500
C37C H37C 0.9500
C45C O4C 1.345(7)
C45C C46C 1.369(8)
C45C C50C 1.375(8)
C46C C47C 1.374(8)
C46C H46C 0.9500
C47C C48C 1.384(9)
C47C H47C 0.9500
C48C C49C 1.352(9)
C48C C51C 1.449(12)
C48C C51X 1.465(12)
C49C C50C 1.350(9)
C49C H49C 0.9500
C50C H50C 0.9500
C1D C5D 1.522(9)
C1D C2D 1.524(8)
C1D C3D 1.527(8)
C1D C4D 1.533(9)
C2D O1D 1.424(6)
C2D H2DA 0.9900
C2D H2DB 0.9900
C3D O2D 1.413(7)
C3D H3DA 0.9900
C3D H3DB 0.9900
C4D O3D 1.428(8)
C4D H4DA 0.9900
C4D H4DB 0.9900
C5D O4D 1.422(7)
C5D H5DA 0.9900
C5D H5DB 0.9900
C6D C11D 1.371(7)
C6D C7D 1.380(7)
C6D O1D 1.383(6)
C7D C8D 1.382(7)
C7D H7DA 0.9500
C8D C9D 1.364(7)
C8D H8DA 0.9500
C9D C10D 1.393(7)
C9D C12D 1.454(7)
C10D C11D 1.367(7)
C10D H10D 0.9500
C11D H11D 0.9500
C12D N1D 1.261(7)
C12D H12D 0.9500
C13D C18D 1.353(8)
C13D C14D 1.386(8)
C13D N1D 1.421(7)
C14D C15D 1.383(8)
C14D H14D 0.9500
C15D C16D 1.358(10)
C15D H15D 0.9500
C16D C17D 1.376(10)
C16D H16D 0.9500
C17D C18D 1.378(9)
C17D H17D 0.9500
C18D H18D 0.9500
C19D O2D 1.363(7)
C19D C20D 1.374(8)
C19D C24D 1.400(8)
C20D C21D 1.369(8)
C20D H20D 0.9500
C21D C22D 1.380(8)
C21D H21D 0.9500
C22D C23D 1.387(9)
C22D C25D 1.459(8)
C23D C24D 1.357(8)
C23D H23D 0.9500
C24D H24D 0.9500
C25D N2D 1.287(7)
C25D H25D 0.9500
C26D C27D 1.354(9)
C26D C31D 1.383(9)
C26D N2D 1.405(8)
C27D C28D 1.392(10)
C27D H27D 0.9500
C28D C29D 1.375(11)
C28D H28D 0.9500
C29D C30D 1.345(11)
C29D H29D 0.9500
C30D C31D 1.386(10)
C30D H30D 0.9500
C31D H31D 0.9500
C32D O3D 1.339(8)
C32D C37D 1.370(10)
C32D C33D 1.401(9)
C33D C34D 1.379(9)
C33D H33D 0.9500
C34D C35D 1.399(10)
C34D H34D 0.9500
C35D C36D 1.381(9)
C35D C38W 1.458(12)
C35D C38D 1.485(12)
C36D C37D 1.360(10)
C36D H36D 0.9500
C37D H37D 0.9500
C45D O4D 1.354(9)
C45D C46D 1.373(10)
C45D C50D 1.379(10)
C46D C47D 1.354(9)
C46D H46D 0.9500
C47D C48D 1.387(9)
C47D H47D 0.9500
C48D C49D 1.328(11)
C48D C51D 1.418(12)
C48D C51 1.467(15)
C48D C51W 1.519(11)
C49D C50D 1.375(11)
C49D H49D 0.9500
C50D H50D 0.9500
C38D N3D 1.227(13)
C38D H38B 0.9500
N3D C39D 1.410(11)
C39D C40D 1.368(12)
C39D C44D 1.397(12)
C40D C41D 1.373(12)
C40D H40B 0.9500
C41D C42D 1.364(13)
C41D H41B 0.9500
C42D C43D 1.351(13)
C42D H42B 0.9500
C43D C44D 1.370(12)
C43D H43B 0.9500
C44D H44B 0.9500
C38W N3W 1.237(12)
C38W H38C 0.9500
N3W C39W 1.429(11)
C39W C40W 1.377(11)
C39W C44W 1.396(11)
C40W C41W 1.371(12)
C40W H40C 0.9500
C41W C42W 1.367(12)
C41W H41C 0.9500
C42W C43W 1.358(12)
C42W H42C 0.9500
C43W C44W 1.376(11)
C43W H43C 0.9500
C44W H44C 0.9500
C51C N4C 1.236(13)
C51C H51C 0.9500
N4C C52C 1.453(11)
C52C C53C 1.356(11)
C52C C57C 1.387(12)
C53C C54C 1.362(11)
C53C H53C 0.9500
C54C C55C 1.328(12)
C54C H54C 0.9500
C55C C56C 1.373(13)
C55C H55C 0.9500
C56C C57C 1.393(12)
C56C H56C 0.9500
C57C H57C 0.9500
C51X N4X 1.225(14)
C51X H51D 0.9500
N4X C52X 1.434(11)
C52X C53X 1.368(12)
C52X C57X 1.381(12)
C53X C54X 1.371(11)
C53X H53D 0.9500
C54X C55X 1.336(12)
C54X H54D 0.9500
C55X C56X 1.386(13)
C55X H55D 0.9500
C56X C57X 1.386(12)
C56X H56D 0.9500
C57X H57D 0.9500
C38C N3C 1.243(13)
C38C H38D 0.9500
N3C C39C 1.438(11)
C39C C40C 1.374(12)
C39C C44C 1.380(12)
C40C C41C 1.400(12)
C40C H40D 0.9500
C41C C42C 1.361(13)
C41C H41D 0.9500
C42C C43C 1.351(13)
C42C H42D 0.9500
C43C C44C 1.371(12)
C43C H43D 0.9500
C44C H44D 0.9500
C38X N3X 1.231(13)
C38X H38E 0.9500
N3X C39X 1.427(11)
C39X C40X 1.372(12)
C39X C44X 1.380(12)
C40X C41X 1.389(12)
C40X H40E 0.9500
C41X C42X 1.364(13)
C41X H41E 0.9500
C42X C43X 1.358(13)
C42X H42E 0.9500
C43X C44X 1.395(12)
C43X H43E 0.9500
C44X H44E 0.9500
C51D N4D 1.222(13)
C51D H51E 0.9500
N4D C52D 1.435(11)
C52D C53D 1.376(11)
C52D C57D 1.393(12)
C53D C54D 1.388(12)
C53D H53E 0.9500
C54D C55D 1.358(13)
C54D H54E 0.9500
C55D C56D 1.351(13)
C55D H55E 0.9500
C56D C57D 1.395(13)
C56D H56E 0.9500
C57D H57E 0.9500
C51W N4W 1.228(13)
C51W H51F 0.9500
N4W C52W 1.420(11)
C52W C57W 1.409(12)
C52W C53W 1.410(12)
C53W C54W 1.392(13)
C53W H53F 0.9500
C54W C55W 1.380(13)
C54W H54F 0.9500
C55W C56W 1.366(13)
C55W H55F 0.9500
C56W C57W 1.398(13)
C56W H56F 0.9500
C57W H57F 0.9500
C51 N4 1.245(15)
C51 H51A 0.9500
N4 C52 1.435(13)
C52 C53 1.382(13)
C52 C57 1.385(13)
C53 C54 1.387(14)
C53 H53A 0.9500
C54 C55 1.360(14)
C54 H54A 0.9500
C55 C56 1.366(14)
C55 H55A 0.9500
C56 C57 1.387(14)
C56 H56A 0.9500
C57 H57A 0.9500
C4B O3B 1.422(10)
C4B H4BA 0.9900
C4B H4BB 0.9900
O3B C32B 1.377(9)
C32B C33B 1.378(11)
C32B C37B 1.378(11)
C33B C34B 1.373(10)
C33B H33B 0.9500
C34B C35B 1.372(12)
C34B H34B 0.9500
C35B C36B 1.403(12)
C35B C38B 1.467(10)
C36B C37B 1.368(11)
C36B H36B 0.9500
C37B H37B 0.9500
C38B N3B 1.235(9)
C38B H38F 0.9500
N3B C39B 1.419(9)
C39B C44B 1.369(9)
C39B C40B 1.390(10)
C40B C41B 1.389(10)
C40B H40F 0.9500
C41B C42B 1.355(10)
C41B H41F 0.9500
C42B C43B 1.353(11)
C42B H42F 0.9500
C43B C44B 1.372(10)
C43B H43F 0.9500
C44B H44F 0.9500
C5B O4B 1.428(9)
C5B H5BA 0.9900
C5B H5BB 0.9900
O4B C45B 1.351(9)
C45B C46B 1.375(12)
C45B C50B 1.400(11)
C46B C47B 1.386(10)
C46B H46B 0.9500
C47B C48B 1.378(13)
C47B H47B 0.9500
C48B C49B 1.383(13)
C48B C51B 1.468(10)
C49B C50B 1.378(11)
C49B H49B 0.9500
C50B H50B 0.9500
C51B N4B 1.232(9)
C51B H51G 0.9500
N4B C52B 1.409(9)
C52B C53B 1.373(9)
C52B C57B 1.406(9)
C53B C54B 1.380(10)
C53B H53G 0.9500
C54B C55B 1.360(10)
C54B H54G 0.9500
C55B C56B 1.356(10)
C55B H55G 0.9500
C56B C57B 1.362(10)
C56B H56G 0.9500
C57B H57G 0.9500
C4Y O3Y 1.415(15)
C4Y H4YA 0.9900
C4Y H4YB 0.9900
O3Y C32Y 1.378(13)
C32Y C33Y 1.376(15)
C32Y C37Y 1.387(15)
C33Y C34Y 1.395(16)
C33Y H33E 0.9500
C34Y C35Y 1.381(18)
C34Y H34E 0.9500
C35Y C36Y 1.406(18)
C35Y C38Y 1.493(15)
C36Y C37Y 1.386(15)
C36Y H36E 0.9500
C37Y H37E 0.9500
C38Y N3Y 1.225(14)
C38Y H38G 0.9500
N3Y C39Y 1.426(12)
C39Y C40Y 1.373(13)
C39Y C44Y 1.388(13)
C40Y C41Y 1.388(13)
C40Y H40G 0.9500
C41Y C42Y 1.355(14)
C41Y H41G 0.9500
C42Y C43Y 1.360(14)
C42Y H42G 0.9500
C43Y C44Y 1.381(13)
C43Y H43G 0.9500
C44Y H44G 0.9500
C5Y O4Y 1.420(15)
C5Y H5YA 0.9900
C5Y H5YB 0.9900
O4Y C45Y 1.366(13)
C45Y C46Y 1.373(16)
C45Y C50Y 1.394(16)
C46Y C47Y 1.396(15)
C46Y H46E 0.9500
C47Y C48Y 1.381(18)
C47Y H47E 0.9500
C48Y C49Y 1.403(18)
C48Y C51Y 1.472(14)
C49Y C50Y 1.379(15)
C49Y H49E 0.9500
C50Y H50E 0.9500
C51Y N4Y 1.243(13)
C51Y H51H 0.9500
N4Y C52Y 1.419(12)
C52Y C57Y 1.390(12)
C52Y C53Y 1.384(13)
C53Y C54Y 1.391(13)
C53Y H53H 0.9500
C54Y C55Y 1.362(13)
C54Y H54H 0.9500
C55Y C56Y 1.356(13)
C55Y H55H 0.9500
C56Y C57Y 1.374(13)
C56Y H56H 0.9500
C57Y H57H 0.9500
